data_7132918
loop_
_publ_author_name
'Elsayed Moussa, Mehdi'
'Shelyganov, Pavel A.'
'Seidl, Michael'
'Zimmermann, Lisa'
'Scheer, Manfred'

_publ_section_title
;
 Supramolecular compounds assembled from the heteroleptic tetrahedral
 complex
 [{CpMo(CO)<sub>2</sub>}<sub>2</sub>(&#x3bc;,&#x3b7;<sup>2</sup>-AsSb)]
 and metal salts.
;
_journal_issue 35
_journal_name_full 'Chemical communications (Cambridge, England)'
_journal_page_first 4703
_journal_page_last 4706
_journal_paper_doi 10.1039/d4cc01001a
_journal_volume 60
_journal_year 2024
_chemical_formula_moiety '2(C28 H20 As2 Cl2 Cu2 Mo4 O8 Sb2)'
_chemical_formula_sum 'C56 H40 As4 Cl4 Cu4 Mo8 O16 Sb4'
_chemical_formula_weight 2919.04
_space_group_crystal_system triclinic
_space_group_IT_number 2
_space_group_name_Hall '-P 1'
_space_group_name_H-M_alt 'P -1'
_atom_sites_solution_hydrogens geom
_audit_creation_date 2018-03-19
_audit_creation_method
;
Olex2 1.2-alpha
(compiled 2018.03.09 svn.r3491 for OlexSys, GUI svn.r5480)
;
_audit_update_record
;
2024-02-01 deposited with the CCDC.	2024-04-04 downloaded from the CCDC.
;
_cell_angle_alpha 89.358(3)
_cell_angle_beta 89.116(3)
_cell_angle_gamma 69.160(4)
_cell_formula_units_Z 2
_cell_length_a 15.0550(6)
_cell_length_b 15.1827(9)
_cell_length_c 17.1422(4)
_cell_measurement_reflns_used 7884
_cell_measurement_temperature 123(1)
_cell_measurement_theta_max 31.6580
_cell_measurement_theta_min 4.9790
_cell_volume 3661.4(3)
_computing_cell_refinement 'CrysAlisPro 1.171.38.46 (Rigaku OD, 2015)'
_computing_data_collection 'CrysAlisPro 1.171.38.46 (Rigaku OD, 2015)'
_computing_data_reduction 'CrysAlisPro 1.171.38.46 (Rigaku OD, 2015)'
_computing_molecular_graphics 'Olex2 (Dolomanov et al., 2009)'
_computing_publication_material 'Olex2 (Dolomanov et al., 2009)'
_computing_structure_refinement 'ShelXL (Sheldrick, 2015)'
_diffrn_ambient_temperature 123(1)
_diffrn_detector 'CCD plate'
_diffrn_detector_area_resol_mean 5.2548
_diffrn_detector_type AtlasS2
_diffrn_measured_fraction_theta_full 0.998
_diffrn_measured_fraction_theta_max 0.896
_diffrn_measurement_details
;
List of Runs (angles in degrees, time in seconds):

  # Type    Start    End  Width  t~exp~   \w     \q     \k     \f   Frames
#--------------------------------------------------------------------------
  1  \w    -93.00  11.00   0.25  120.00    --  -18.71 -57.00-180.00  416
  2  \w    -97.00  15.00   0.25  120.00    --  -18.71 -77.00  60.00  448
  3  \w   -100.00  28.00   0.25  120.00    --  -18.71 -19.00-120.00  512
  4  \w     53.00 108.00   0.25  120.00    --   19.49-178.00 -30.00  220
  5  \w     57.00  70.00   0.25  120.00    --   19.49 178.00-150.00   52
;
_diffrn_measurement_device 'four-circle diffractometer'
_diffrn_measurement_device_type 'Xcalibur, AtlasS2, Gemini ultra'
_diffrn_measurement_method '\w scans'
_diffrn_orient_matrix_type 'CrysAlisPro convention (1999,Acta A55,543-557)'
_diffrn_orient_matrix_UB_11 -0.0058051000
_diffrn_orient_matrix_UB_12 0.0141637000
_diffrn_orient_matrix_UB_13 -0.0397485000
_diffrn_orient_matrix_UB_21 -0.0055725000
_diffrn_orient_matrix_UB_22 -0.0430133000
_diffrn_orient_matrix_UB_23 -0.0097128000
_diffrn_orient_matrix_UB_31 -0.0497822000
_diffrn_orient_matrix_UB_32 0.0211790000
_diffrn_orient_matrix_UB_33 0.0062359000
_diffrn_radiation_monochromator graphite
_diffrn_radiation_probe x-ray
_diffrn_radiation_type MoK\a
_diffrn_radiation_wavelength 0.71073
_diffrn_reflns_av_R_equivalents 0.0499
_diffrn_reflns_av_unetI/netI 0.0052
_diffrn_reflns_Laue_measured_fraction_full 0.998
_diffrn_reflns_Laue_measured_fraction_max 0.896
_diffrn_reflns_limit_h_max 21
_diffrn_reflns_limit_h_min -21
_diffrn_reflns_limit_k_max 21
_diffrn_reflns_limit_k_min -22
_diffrn_reflns_limit_l_max 25
_diffrn_reflns_limit_l_min -25
_diffrn_reflns_number 26111
_diffrn_reflns_point_group_measured_fraction_full 0.998
_diffrn_reflns_point_group_measured_fraction_max 0.896
_diffrn_reflns_theta_full 25.242
_diffrn_reflns_theta_max 32.486
_diffrn_reflns_theta_min 3.114
_diffrn_source 'fine-focus sealed X-ray tube'
_diffrn_source_type 'Enhance (Mo) X-ray Source'
_exptl_absorpt_coefficient_mu 5.898
_exptl_absorpt_correction_T_max 0.710
_exptl_absorpt_correction_T_min 0.631
_exptl_absorpt_correction_type analytical
_exptl_absorpt_process_details
;
CrysAlisPro 1.171.38.46 (Rigaku Oxford Diffraction, 2015)
Analytical numeric absorption correction using a multifaceted crystal
			model based on expressions derived by R.C. Clark & J.S. Reid.
(Clark, R. C. & Reid, J. S. (1995). Acta Cryst. A51, 887-897)
Empirical absorption correction using spherical harmonics,
 implemented in SCALE3 ABSPACK scaling algorithm.
;
_exptl_crystal_colour red
_exptl_crystal_colour_primary red
_exptl_crystal_density_diffrn 2.648
_exptl_crystal_description block
_exptl_crystal_F_000 2720
_exptl_crystal_size_max 0.13
_exptl_crystal_size_mid 0.11
_exptl_crystal_size_min 0.087
_refine_diff_density_max 2.730
_refine_diff_density_min -1.717
_refine_diff_density_rms 0.371
_refine_ls_extinction_method none
_refine_ls_goodness_of_fit_ref 1.262
_refine_ls_hydrogen_treatment constr
_refine_ls_matrix_type full
_refine_ls_number_parameters 942
_refine_ls_number_reflns 26111
_refine_ls_number_restraints 144
_refine_ls_restrained_S_all 1.259
_refine_ls_R_factor_all 0.0754
_refine_ls_R_factor_gt 0.0717
_refine_ls_shift/su_max 0.001
_refine_ls_shift/su_mean 0.000
_refine_ls_structure_factor_coef Fsqd
_refine_ls_weighting_details 'w=1/[\s^2^(Fo^2^)+(0.0184P)^2^+143.1096P] where P=(Fo^2^+2Fc^2^)/3'
_refine_ls_weighting_scheme calc
_refine_ls_wR_factor_gt 0.1727
_refine_ls_wR_factor_ref 0.1753
_reflns_Friedel_coverage 0.000
_reflns_number_gt 25134
_reflns_number_total 26111
_reflns_threshold_expression 'I > 2\s(I)'
_twin_special_details
;
Component 2 rotated by 179.9307\% 
 around [0.71 0.71 -0.00] (reciprocal) or [0.72 0.70 -0.02] (direct)
;
_cod_data_source_file d4cc01001a2.cif
_cod_data_source_block test2abs_twin1_hklf4
_cod_depositor_comments 'Adding full bibliography for 7132918--7132923.cif.'
_cod_database_code 7132918
_shelx_shelxl_version_number 2016/6
_chemical_oxdiff_formula C56H40As4Cl4Cu4Mo8O16Sb
_shelx_space_group_comment
;
The symmetry employed for this shelxl refinement is uniquely defined
by the following loop, which should always be used as a source of
symmetry information in preference to the above space-group names.
They are only intended as comments.
;
_shelx_estimated_absorpt_t_max 0.628
_shelx_estimated_absorpt_t_min 0.514
_olex2_refinement_description
;
1. Twinned data refinement
 Scales: 0.7764(11)
 0.2236(11)
2. Fixed Uiso
 At 1.2 times of:
  All C(H) groups
3. Uiso/Uaniso restraints and constraints
As3A \\sim Sb3B \\sim Sb3A \\sim As3B: within 2.8A with sigma of 0.001 and
sigma for terminal atoms of 0.001
As2B \\sim Sb2A \\sim As2A \\sim Sb2B: within 2.8A with sigma of 0.001 and
sigma for terminal atoms of 0.001
Sb1A \\sim As1B \\sim As1A \\sim Sb1B: within 2.8A with sigma of 0.001 and
sigma for terminal atoms of 0.001
As4A \\sim Sb4B \\sim Sb4A \\sim As4B: within 2.8A with sigma of 0.001 and
sigma for terminal atoms of 0.001
4. Others
 Sof(Sb1B)=Sof(As1B)=1-FVAR(1)
 Sof(As1A)=Sof(Sb1A)=FVAR(1)
 Sof(Sb2B)=Sof(As2B)=1-FVAR(2)
 Sof(As2A)=Sof(Sb2A)=FVAR(2)
 Sof(As3B)=Sof(Sb3B)=1-FVAR(3)
 Sof(Sb3A)=Sof(As3A)=FVAR(3)
 Sof(Sb4B)=Sof(As4B)=1-FVAR(4)
 Sof(As4A)=Sof(Sb4A)=FVAR(4)
5.a Aromatic/amide H refined with riding coordinates:
 C18(H18), C10(H10), C53(H53), C32(H32), C19(H19), C35(H35), C48(H48),
 C54(H54), C28(H28), C7(H7), C3(H3), C39(H39), C52(H52), C11(H11), C42(H42),
 C33(H33), C55(H55), C27(H27), C49(H49), C21(H21), C24(H24), C20(H20), C12(H12),
  C14(H14), C4(H4), C38(H38), C31(H31), C40(H40), C5(H5), C13(H13), C45(H45),
 C34(H34), C26(H26), C56(H56), C17(H17), C41(H41), C6(H6), C46(H46), C47(H47),
 C25(H25)
;
_olex2_submission_special_instructions 'No special instructions were received'
_oxdiff_exptl_absorpt_empirical_details
;
Empirical correction (ABSPACK) includes:
- Absorption correction using spherical harmonics
- Frame scaling
;
_oxdiff_exptl_absorpt_empirical_full_max 1.315
_oxdiff_exptl_absorpt_empirical_full_min 0.764
_oxdiff_twin_integration_method simultaneous
_oxdiff_twin_items 2

loop_
_space_group_symop_operation_xyz
'x, y, z'
'-x, -y, -z'

loop_
_atom_site_label
_atom_site_type_symbol
_atom_site_fract_x
_atom_site_fract_y
_atom_site_fract_z
_atom_site_U_iso_or_equiv
_atom_site_adp_type
_atom_site_occupancy
_atom_site_site_symmetry_order
_atom_site_calc_flag
_atom_site_refinement_flags_posn
_atom_site_refinement_flags_adp
_atom_site_refinement_flags_occupancy
_atom_site_disorder_assembly
_atom_site_disorder_group
As1A As 0.8965(9) -0.2237(11) 0.2663(8) 0.0184(7) Uani 0.409(7) 1 d . U P . .
Mo8 Mo 0.05285(6) 0.63794(6) 0.59748(5) 0.01511(16) Uani 1 1 d . . . . .
Mo4 Mo 0.50345(6) 0.30484(6) 0.54657(5) 0.01519(16) Uani 1 1 d . . . . .
As2A As 0.5280(12) 0.1217(9) 0.5076(6) 0.0203(7) Uani 0.471(8) 1 d . U P . .
Mo5 Mo 0.38931(6) 0.29698(6) 1.15647(5) 0.01582(16) Uani 1 1 d . . . . .
Mo2 Mo 0.88994(6) -0.20137(6) 0.10481(5) 0.01645(16) Uani 1 1 d . . . . .
Sb3A Sb 0.42182(18) 0.4245(3) 1.0552(3) 0.0205(4) Uani 0.566(8) 1 d . U P . .
As4A As 0.1775(8) 0.6683(8) 0.7003(14) 0.0215(5) Uani 0.465(8) 1 d . U P . .
Mo7 Mo 0.00353(6) 0.80731(6) 0.71045(5) 0.01584(16) Uani 1 1 d . . . . .
Mo3 Mo 0.55331(6) 0.13603(6) 0.66212(5) 0.01651(16) Uani 1 1 d . . . . .
Mo1 Mo 1.06759(6) -0.25212(6) 0.20886(5) 0.01512(16) Uani 1 1 d . . . . .
Sb4A Sb 0.0301(8) 0.6326(13) 0.7566(6) 0.0217(4) Uani 0.465(8) 1 d . U P . .
As3A As 0.3882(15) 0.2733(7) 0.9911(5) 0.0200(5) Uani 0.566(8) 1 d . U P . .
Sb2A Sb 0.6755(5) 0.1584(11) 0.5559(9) 0.0202(6) Uani 0.471(8) 1 d . U P . .
Sb1A Sb 0.9141(5) -0.0730(5) 0.2045(5) 0.0184(6) Uani 0.409(7) 1 d . U P . .
Mo6 Mo 0.56371(7) 0.25032(8) 1.04600(5) 0.02036(18) Uani 1 1 d . . . . .
Cu3 Cu 0.31302(12) 0.43714(12) 0.93806(9) 0.0282(3) Uani 1 1 d . . . . .
Cu1 Cu 0.81658(12) -0.06902(12) 0.32392(9) 0.0306(4) Uani 1 1 d . . . . .
Cu4 Cu 0.19188(13) 0.55830(12) 0.81489(9) 0.0322(4) Uani 1 1 d . . . . .
Cu2 Cu 0.69000(13) 0.05456(12) 0.44186(9) 0.0319(4) Uani 1 1 d . . . . .
Cl3 Cl 0.1845(2) 0.5761(3) 0.94820(18) 0.0356(8) Uani 1 1 d . . . . .
Cl2 Cl 0.6843(3) 0.0668(3) 0.30821(18) 0.0433(10) Uani 1 1 d . . . . .
Cl1 Cl 0.8172(3) -0.0837(2) 0.45764(18) 0.0399(9) Uani 1 1 d . . . . .
Cl4 Cl 0.3204(3) 0.4210(3) 0.80432(19) 0.0497(12) Uani 1 1 d . . . . .
O15 O -0.1500(7) 0.6311(8) 0.6279(7) 0.039(2) Uani 1 1 d . . . . .
C18 C 0.4951(10) 0.2002(9) 0.7835(7) 0.028(3) Uani 1 1 d . . . . .
H18 H 0.429144 0.231859 0.793096 0.034 Uiso 1 1 calc R . . . .
O1 O 1.1025(7) -0.1515(7) 0.3572(5) 0.030(2) Uani 1 1 d . . . . .
O8 O 0.6397(8) 0.3822(8) 0.6372(6) 0.039(2) Uani 1 1 d . . . . .
O14 O 0.1168(8) 0.8370(8) 0.8537(6) 0.037(2) Uani 1 1 d . . . . .
O10 O 0.1709(7) 0.3812(7) 1.1222(6) 0.032(2) Uani 1 1 d . . . . .
C10 C 0.9425(10) -0.2577(10) -0.0194(7) 0.031(3) Uani 1 1 d . . . . .
H10 H 0.968936 -0.323211 -0.030358 0.037 Uiso 1 1 calc R . . . .
O16 O 0.1333(7) 0.4213(7) 0.6332(6) 0.034(2) Uani 1 1 d . . . . .
C53 C 0.1472(9) 0.5971(9) 0.4865(7) 0.027(2) Uani 1 1 d . . . . .
H53 H 0.204294 0.543581 0.487149 0.033 Uiso 1 1 calc R . . . .
O7 O 0.6093(7) 0.3330(8) 0.3949(5) 0.034(2) Uani 1 1 d . . . . .
O2 O 1.1336(7) -0.1130(7) 0.1082(5) 0.0304(19) Uani 1 1 d . . . . .
O12 O 0.6021(9) 0.3513(9) 0.8961(6) 0.045(3) Uani 1 1 d . . . . .
O9 O 0.3789(8) 0.0988(7) 1.1221(6) 0.034(2) Uani 1 1 d . . . . .
C2 C 1.1061(8) -0.1625(9) 0.1440(6) 0.023(2) Uani 1 1 d . . . . .
O11 O 0.6352(11) 0.3773(12) 1.1515(8) 0.067(4) Uani 1 1 d . . . . .
C32 C 0.3545(9) 0.2863(10) 1.2869(7) 0.027(2) Uani 1 1 d . . . . .
H32 H 0.305101 0.264292 1.302197 0.032 Uiso 1 1 calc R . . . .
C43 C 0.0856(10) 0.8523(9) 0.6398(7) 0.027(2) Uani 1 1 d . . . . .
C50 C -0.0756(9) 0.6348(8) 0.6208(7) 0.026(2) Uani 1 1 d . . . . .
C19 C 0.5596(9) 0.2435(8) 0.7583(6) 0.023(2) Uani 1 1 d . . . . .
H19 H 0.544282 0.308670 0.747452 0.028 Uiso 1 1 calc R . . . .
C51 C 0.1029(8) 0.5022(9) 0.6229(6) 0.023(2) Uani 1 1 d . . . . .
C15 C 0.5983(8) -0.0017(8) 0.6398(8) 0.024(2) Uani 1 1 d . . . . .
C22 C 0.5741(9) 0.3166(9) 0.4501(7) 0.024(2) Uani 1 1 d . . . . .
C1 C 1.0864(8) -0.1859(8) 0.3030(7) 0.021(2) Uani 1 1 d . . . . .
O3 O 0.6738(7) -0.1273(8) 0.1491(6) 0.040(2) Uani 1 1 d . . . . .
C29 C 0.3846(8) 0.1716(8) 1.1313(6) 0.021(2) Uani 1 1 d . . . . .
O4 O 0.8989(10) -0.4093(8) 0.1293(8) 0.054(3) Uani 1 1 d . . . . .
O13 O 0.1263(9) 0.8857(9) 0.5989(7) 0.046(3) Uani 1 1 d . . . . .
O5 O 0.6268(7) -0.0822(7) 0.6316(7) 0.040(2) Uani 1 1 d . . . . .
C35 C 0.5018(9) 0.2905(10) 1.2554(7) 0.026(2) Uani 1 1 d . . . . .
H35 H 0.568130 0.272170 1.245434 0.031 Uiso 1 1 calc R . . . .
C37 C 0.5842(12) 0.3190(11) 0.9519(8) 0.035(3) Uani 1 1 d . . . . .
C48 C -0.1537(9) 0.8538(9) 0.6615(7) 0.026(2) Uani 1 1 d . . . . .
H48 H -0.170859 0.822969 0.619526 0.031 Uiso 1 1 calc R . . . .
C54 C 0.1395(9) 0.6900(10) 0.5035(7) 0.028(3) Uani 1 1 d . . . . .
H54 H 0.190425 0.709757 0.516983 0.033 Uiso 1 1 calc R . . . .
C28 C 0.3692(9) 0.3903(10) 0.4782(7) 0.031(3) Uani 1 1 d . . . . .
H28 H 0.369894 0.387200 0.422846 0.037 Uiso 1 1 calc R . . . .
C36 C 0.6058(12) 0.3351(13) 1.1129(8) 0.039(4) Uani 1 1 d . . . . .
C9 C 0.8952(9) -0.3334(9) 0.1246(8) 0.027(2) Uani 1 1 d . . . . .
C30 C 0.2529(8) 0.3520(9) 1.1314(7) 0.024(2) Uani 1 1 d . . . . .
C7 C 1.0965(9) -0.4143(8) 0.2303(8) 0.027(2) Uani 1 1 d . . . . .
H7 H 1.049205 -0.436182 0.251302 0.032 Uiso 1 1 calc R . . . .
C3 C 1.1612(10) -0.3876(9) 0.2745(7) 0.030(3) Uani 1 1 d . . . . .
H3 H 1.165350 -0.388534 0.329781 0.036 Uiso 1 1 calc R . . . .
C39 C 0.5942(11) 0.0916(9) 1.0200(9) 0.039(3) Uani 1 1 d . . . . .
H39 H 0.547152 0.071945 0.997471 0.047 Uiso 1 1 calc R . . . .
C52 C 0.0570(10) 0.5964(10) 0.4686(7) 0.030(3) Uani 1 1 d . . . . .
H52 H 0.042014 0.542868 0.455021 0.036 Uiso 1 1 calc R . . . .
O6 O 0.3422(8) 0.1479(9) 0.6440(8) 0.052(3) Uani 1 1 d . . . . .
C11 C 0.9936(9) -0.2004(10) 0.0018(7) 0.029(3) Uani 1 1 d . . . . .
H11 H 1.060244 -0.221347 0.009808 0.035 Uiso 1 1 calc R . . . .
C44 C 0.0773(9) 0.8225(8) 0.8007(7) 0.024(2) Uani 1 1 d . . . . .
C42 C 0.7162(10) 0.1451(13) 1.0326(7) 0.039(4) Uani 1 1 d . . . . .
H42 H 0.766583 0.167209 1.020785 0.047 Uiso 1 1 calc R . . . .
C23 C 0.5925(8) 0.3484(8) 0.6056(6) 0.020(2) Uani 1 1 d . . . . .
C33 C 0.3440(10) 0.3805(9) 1.2706(7) 0.030(3) Uani 1 1 d . . . . .
H33 H 0.285985 0.432970 1.271945 0.036 Uiso 1 1 calc R . . . .
C55 C 0.0445(9) 0.7480(9) 0.4971(7) 0.026(2) Uani 1 1 d . . . . .
H55 H 0.019360 0.813990 0.506209 0.031 Uiso 1 1 calc R . . . .
C27 C 0.3406(8) 0.3318(10) 0.5305(7) 0.030(3) Uani 1 1 d . . . . .
H27 H 0.317709 0.283658 0.515723 0.035 Uiso 1 1 calc R . . . .
C8 C 0.7544(9) -0.1550(10) 0.1364(8) 0.028(3) Uani 1 1 d . . . . .
C49 C -0.1201(9) 0.9326(8) 0.6554(7) 0.027(2) Uani 1 1 d . . . . .
H49 H -0.110915 0.962838 0.608827 0.033 Uiso 1 1 calc R . . . .
C21 C 0.6428(9) 0.0852(9) 0.7722(7) 0.025(2) Uani 1 1 d . . . . .
H21 H 0.693563 0.025988 0.772377 0.030 Uiso 1 1 calc R . . . .
C24 C 0.3963(9) 0.4534(9) 0.5228(7) 0.028(3) Uani 1 1 d . . . . .
H24 H 0.418523 0.500604 0.503081 0.033 Uiso 1 1 calc R . . . .
C20 C 0.6513(10) 0.1727(10) 0.7521(7) 0.028(3) Uani 1 1 d . . . . .
H20 H 0.708243 0.182252 0.737143 0.034 Uiso 1 1 calc R . . . .
C12 C 0.9311(10) -0.1084(9) 0.0093(7) 0.028(3) Uani 1 1 d . . . . .
H12 H 0.947859 -0.055243 0.020656 0.033 Uiso 1 1 calc R . . . .
C14 C 0.8436(10) -0.2005(12) -0.0217(8) 0.036(3) Uani 1 1 d . . . . .
H14 H 0.792437 -0.220675 -0.033271 0.043 Uiso 1 1 calc R . . . .
C4 C 1.2204(8) -0.3583(9) 0.2195(7) 0.023(2) Uani 1 1 d . . . . .
H4 H 1.270293 -0.336807 0.232449 0.028 Uiso 1 1 calc R . . . .
C16 C 0.4197(9) 0.1429(10) 0.6474(8) 0.029(3) Uani 1 1 d . . . . .
C38 C 0.6598(9) 0.1204(10) 0.9776(8) 0.034(3) Uani 1 1 d . . . . .
H38 H 0.665373 0.122794 0.922440 0.041 Uiso 1 1 calc R . . . .
C31 C 0.4523(8) 0.2297(9) 1.2764(6) 0.022(2) Uani 1 1 d . . . . .
H31 H 0.479429 0.163169 1.282476 0.027 Uiso 1 1 calc R . . . .
C40 C 0.6083(10) 0.0962(10) 1.1014(9) 0.034(3) Uani 1 1 d . . . . .
H40 H 0.574107 0.079433 1.142458 0.041 Uiso 1 1 calc R . . . .
C5 C 1.1898(8) -0.3678(8) 0.1426(7) 0.025(2) Uani 1 1 d . . . . .
H5 H 1.215356 -0.353275 0.095243 0.030 Uiso 1 1 calc R . . . .
C13 C 0.8374(10) -0.1073(11) -0.0032(7) 0.034(3) Uani 1 1 d . . . . .
H13 H 0.780558 -0.053707 0.000327 0.041 Uiso 1 1 calc R . . . .
C45 C -0.1036(9) 0.9556(9) 0.7337(7) 0.027(2) Uani 1 1 d . . . . .
H45 H -0.081731 1.004528 0.747994 0.033 Uiso 1 1 calc R . . . .
C34 C 0.4342(11) 0.3836(10) 1.2518(7) 0.032(3) Uani 1 1 d . . . . .
H34 H 0.447567 0.438710 1.238989 0.038 Uiso 1 1 calc R . . . .
C26 C 0.3516(8) 0.3566(10) 0.6077(7) 0.028(3) Uani 1 1 d . . . . .
H26 H 0.339544 0.327385 0.653971 0.034 Uiso 1 1 calc R . . . .
C56 C -0.0086(9) 0.6915(9) 0.4747(7) 0.026(2) Uani 1 1 d . . . . .
H56 H -0.074975 0.712749 0.465422 0.031 Uiso 1 1 calc R . . . .
C17 C 0.5456(10) 0.1000(9) 0.7922(7) 0.030(3) Uani 1 1 d . . . . .
H17 H 0.519857 0.053677 0.807880 0.036 Uiso 1 1 calc R . . . .
C41 C 0.6839(9) 0.1310(13) 1.1093(8) 0.039(4) Uani 1 1 d . . . . .
H41 H 0.708671 0.142878 1.157041 0.047 Uiso 1 1 calc R . . . .
C6 C 1.1132(9) -0.4034(9) 0.1499(8) 0.028(3) Uani 1 1 d . . . . .
H6 H 1.079688 -0.417132 0.108003 0.034 Uiso 1 1 calc R . . . .
C46 C -0.1255(9) 0.8930(9) 0.7862(7) 0.028(3) Uani 1 1 d . . . . .
H46 H -0.120480 0.892325 0.841364 0.034 Uiso 1 1 calc R . . . .
C47 C -0.1560(9) 0.8321(9) 0.7417(7) 0.027(2) Uani 1 1 d . . . . .
H47 H -0.175349 0.783455 0.762593 0.032 Uiso 1 1 calc R . . . .
C25 C 0.3842(8) 0.4337(8) 0.6033(7) 0.026(2) Uani 1 1 d . . . . .
H25 H 0.395981 0.466588 0.646408 0.031 Uiso 1 1 calc R . . . .
Sb1B Sb 0.8914(3) -0.2352(4) 0.2661(3) 0.0183(6) Uani 0.591(7) 1 d . U P . .
As1B As 0.9175(6) -0.0874(6) 0.2054(5) 0.0182(7) Uani 0.591(7) 1 d . U P . .
Sb2B Sb 0.5261(7) 0.1307(5) 0.4986(3) 0.0207(6) Uani 0.529(8) 1 d . U P . .
As2B As 0.6827(8) 0.1541(15) 0.5590(13) 0.0200(6) Uani 0.529(8) 1 d . U P . .
As3B As 0.4043(5) 0.4254(7) 1.0568(8) 0.0205(6) Uani 0.434(8) 1 d . U P . .
Sb3B Sb 0.3908(13) 0.2782(5) 0.9975(4) 0.0204(5) Uani 0.434(8) 1 d . U P . .
Sb4B Sb 0.1806(4) 0.6582(4) 0.6955(8) 0.0215(4) Uani 0.535(8) 1 d . U P . .
As4B As 0.0296(10) 0.6298(18) 0.7637(9) 0.0212(5) Uani 0.535(8) 1 d . U P . .

loop_
_atom_site_aniso_label
_atom_site_aniso_U_11
_atom_site_aniso_U_22
_atom_site_aniso_U_33
_atom_site_aniso_U_23
_atom_site_aniso_U_13
_atom_site_aniso_U_12
As1A 0.0186(7) 0.0177(18) 0.0193(6) -0.0038(10) 0.0032(6) -0.0067(8)
Mo8 0.0123(4) 0.0158(4) 0.0157(4) -0.0003(3) -0.0003(3) -0.0030(3)
Mo4 0.0141(4) 0.0163(4) 0.0134(3) -0.0014(3) -0.0013(3) -0.0032(3)
As2A 0.0230(8) 0.0177(13) 0.0168(13) -0.0012(11) 0.0004(12) -0.0029(11)
Mo5 0.0156(4) 0.0145(4) 0.0156(4) -0.0002(3) -0.0014(3) -0.0033(3)
Mo2 0.0137(4) 0.0167(4) 0.0184(4) -0.0015(3) -0.0002(3) -0.0047(3)
Sb3A 0.0200(9) 0.0196(5) 0.0203(5) 0.0031(4) -0.0021(10) -0.0052(8)
As4A 0.0218(6) 0.0202(11) 0.0185(16) 0.0000(12) -0.0037(8) -0.0023(7)
Mo7 0.0167(4) 0.0167(4) 0.0148(4) 0.0002(3) -0.0025(3) -0.0067(3)
Mo3 0.0141(4) 0.0153(4) 0.0199(4) -0.0005(3) 0.0004(3) -0.0049(3)
Mo1 0.0143(4) 0.0158(4) 0.0145(4) -0.0017(3) 0.0002(3) -0.0044(3)
Sb4A 0.0219(5) 0.0204(10) 0.0188(16) -0.0003(12) -0.0043(8) -0.0023(5)
As3A 0.0194(9) 0.0193(7) 0.0199(8) 0.0033(6) -0.0022(12) -0.0050(9)
Sb2A 0.0233(9) 0.0172(12) 0.0167(11) -0.0018(10) 0.0001(11) -0.0029(10)
Sb1A 0.0184(6) 0.0176(17) 0.0193(5) -0.0034(9) 0.0028(5) -0.0067(8)
Mo6 0.0185(4) 0.0297(5) 0.0155(4) -0.0018(3) 0.0003(3) -0.0116(4)
Cu3 0.0292(8) 0.0286(8) 0.0196(7) 0.0046(6) -0.0065(6) -0.0015(6)
Cu1 0.0266(8) 0.0325(8) 0.0201(7) -0.0091(6) 0.0011(6) 0.0052(6)
Cu4 0.0389(9) 0.0252(8) 0.0199(7) 0.0013(6) -0.0093(6) 0.0042(7)
Cu2 0.0351(9) 0.0262(8) 0.0210(7) -0.0057(6) 0.0049(6) 0.0055(6)
Cl3 0.0295(15) 0.0404(18) 0.0209(13) -0.0107(12) -0.0028(11) 0.0075(13)
Cl2 0.0393(18) 0.0436(19) 0.0193(13) 0.0018(12) -0.0022(12) 0.0192(15)
Cl1 0.046(2) 0.0303(16) 0.0215(13) -0.0066(11) -0.0080(13) 0.0134(14)
Cl4 0.067(3) 0.0350(18) 0.0173(13) -0.0008(12) 0.0009(14) 0.0186(17)
O15 0.023(5) 0.041(6) 0.056(6) -0.018(5) 0.015(4) -0.014(4)
C18 0.036(7) 0.026(6) 0.017(5) -0.002(4) 0.011(5) -0.003(5)
O1 0.041(5) 0.032(5) 0.023(4) -0.001(4) -0.003(4) -0.019(4)
O8 0.050(6) 0.043(6) 0.030(5) 0.001(4) -0.016(4) -0.024(5)
O14 0.042(6) 0.043(6) 0.032(5) -0.001(4) -0.016(4) -0.023(5)
O10 0.024(4) 0.025(4) 0.042(5) -0.009(4) 0.002(4) -0.003(4)
C10 0.033(7) 0.035(7) 0.018(5) -0.013(5) -0.002(5) -0.005(5)
O16 0.034(5) 0.020(4) 0.043(5) 0.005(4) -0.001(4) -0.005(4)
C53 0.024(6) 0.028(6) 0.024(5) -0.005(5) 0.009(4) -0.002(5)
O7 0.037(5) 0.051(6) 0.021(4) -0.001(4) 0.006(4) -0.024(5)
O2 0.040(5) 0.027(5) 0.033(5) -0.001(4) 0.006(4) -0.024(4)
O12 0.070(8) 0.056(7) 0.027(5) -0.006(5) 0.013(5) -0.045(7)
O9 0.042(6) 0.020(4) 0.042(5) 0.005(4) -0.006(4) -0.013(4)
C2 0.020(5) 0.034(6) 0.017(5) -0.010(4) -0.001(4) -0.010(5)
O11 0.080(10) 0.105(12) 0.049(7) -0.027(8) 0.013(7) -0.071(10)
C32 0.024(6) 0.035(7) 0.018(5) -0.006(4) 0.003(4) -0.006(5)
C43 0.031(6) 0.023(6) 0.030(6) -0.001(5) -0.003(5) -0.013(5)
C50 0.032(6) 0.017(5) 0.027(6) -0.005(4) 0.003(5) -0.005(4)
C19 0.034(6) 0.020(5) 0.020(5) 0.008(4) -0.005(4) -0.014(5)
C51 0.014(5) 0.030(6) 0.019(5) -0.001(4) 0.001(4) -0.002(4)
C15 0.017(5) 0.016(5) 0.039(6) -0.002(4) -0.005(4) -0.004(4)
C22 0.026(6) 0.023(5) 0.026(5) 0.001(4) -0.003(4) -0.011(5)
C1 0.023(5) 0.021(5) 0.024(5) 0.000(4) -0.002(4) -0.013(4)
O3 0.020(4) 0.049(6) 0.047(6) -0.007(5) 0.005(4) -0.008(4)
C29 0.025(5) 0.024(5) 0.019(5) 0.004(4) -0.001(4) -0.013(4)
O4 0.058(8) 0.033(6) 0.079(9) -0.003(6) -0.005(7) -0.027(6)
O13 0.055(7) 0.046(7) 0.050(7) -0.006(5) 0.021(6) -0.034(6)
O5 0.031(5) 0.021(5) 0.071(8) -0.004(5) -0.008(5) -0.012(4)
C35 0.024(6) 0.040(7) 0.018(5) -0.007(5) -0.004(4) -0.017(5)
C37 0.049(9) 0.043(8) 0.027(6) -0.007(5) 0.006(6) -0.032(7)
C48 0.023(5) 0.033(6) 0.021(5) -0.001(4) -0.014(4) -0.008(5)
C54 0.027(6) 0.044(7) 0.016(5) 0.008(5) -0.002(4) -0.017(5)
C28 0.022(6) 0.041(7) 0.017(5) -0.003(5) -0.007(4) 0.003(5)
C36 0.047(9) 0.061(10) 0.027(6) -0.002(6) 0.002(6) -0.039(8)
C9 0.022(6) 0.028(6) 0.035(6) -0.002(5) -0.003(5) -0.013(5)
C30 0.020(5) 0.023(5) 0.030(6) -0.008(4) 0.000(4) -0.008(4)
C7 0.030(6) 0.008(4) 0.037(6) 0.003(4) 0.001(5) 0.001(4)
C3 0.035(7) 0.025(6) 0.021(5) 0.009(4) -0.008(5) 0.001(5)
C39 0.032(7) 0.017(6) 0.054(9) 0.001(6) -0.010(6) 0.007(5)
C52 0.036(7) 0.029(6) 0.019(5) -0.005(4) 0.002(5) -0.003(5)
O6 0.029(6) 0.055(8) 0.076(9) 0.014(6) -0.002(6) -0.020(5)
C11 0.020(5) 0.039(7) 0.026(6) 0.010(5) 0.004(4) -0.008(5)
C44 0.031(6) 0.016(5) 0.026(5) 0.000(4) -0.004(5) -0.008(4)
C42 0.021(6) 0.071(11) 0.018(5) -0.005(6) 0.006(5) -0.008(6)
C23 0.019(5) 0.023(5) 0.018(5) 0.005(4) -0.006(4) -0.010(4)
C33 0.036(7) 0.027(6) 0.015(5) -0.009(4) 0.000(4) 0.003(5)
C55 0.028(6) 0.018(5) 0.030(6) 0.005(4) 0.004(5) -0.006(4)
C27 0.016(5) 0.036(7) 0.031(6) -0.009(5) -0.009(4) -0.001(5)
C8 0.017(5) 0.036(7) 0.033(6) -0.010(5) 0.003(5) -0.012(5)
C49 0.033(6) 0.014(5) 0.028(6) 0.000(4) 0.000(5) 0.001(4)
C21 0.021(5) 0.030(6) 0.021(5) 0.004(4) -0.009(4) -0.004(5)
C24 0.024(6) 0.023(6) 0.028(6) 0.008(4) -0.004(4) 0.002(4)
C20 0.030(6) 0.042(7) 0.015(5) -0.001(5) -0.003(4) -0.015(6)
C12 0.039(7) 0.028(6) 0.019(5) 0.004(4) 0.002(5) -0.015(5)
C14 0.027(6) 0.056(9) 0.024(6) -0.004(6) -0.003(5) -0.013(6)
C4 0.018(5) 0.026(6) 0.021(5) -0.002(4) -0.004(4) 0.000(4)
C16 0.024(6) 0.032(7) 0.037(7) 0.001(5) -0.002(5) -0.016(5)
C38 0.023(6) 0.037(7) 0.028(6) 0.000(5) -0.001(5) 0.005(5)
C31 0.021(5) 0.024(5) 0.015(4) 0.002(4) -0.002(4) 0.000(4)
C40 0.022(6) 0.034(7) 0.041(7) 0.000(6) 0.010(5) -0.005(5)
C5 0.020(5) 0.022(5) 0.026(5) -0.005(4) 0.001(4) 0.003(4)
C13 0.030(7) 0.039(7) 0.019(5) 0.004(5) -0.004(5) 0.004(6)
C45 0.030(6) 0.019(5) 0.027(6) 0.001(4) -0.012(5) -0.002(4)
C34 0.055(9) 0.029(6) 0.018(5) 0.003(4) -0.009(5) -0.022(6)
C26 0.016(5) 0.045(8) 0.022(5) 0.012(5) -0.004(4) -0.008(5)
C56 0.019(5) 0.028(6) 0.022(5) -0.001(4) -0.003(4) 0.001(4)
C17 0.042(7) 0.026(6) 0.018(5) 0.000(4) 0.001(5) -0.009(5)
C41 0.014(5) 0.075(11) 0.023(6) 0.010(6) -0.002(4) -0.009(6)
C6 0.027(6) 0.022(6) 0.030(6) -0.008(5) -0.007(5) 0.000(5)
C46 0.029(6) 0.025(6) 0.025(5) -0.006(4) 0.009(5) -0.003(5)
C47 0.026(6) 0.028(6) 0.026(6) 0.003(5) 0.005(5) -0.008(5)
C25 0.019(5) 0.020(5) 0.029(6) -0.008(4) 0.004(4) 0.004(4)
Sb1B 0.0186(6) 0.0175(16) 0.0193(4) -0.0027(8) 0.0042(4) -0.0071(6)
As1B 0.0183(6) 0.0176(18) 0.0192(5) -0.0036(10) 0.0032(5) -0.0070(8)
Sb2B 0.0231(6) 0.0179(12) 0.0174(12) -0.0012(10) -0.0004(11) -0.0026(9)
As2B 0.0228(9) 0.0173(12) 0.0168(12) -0.0017(11) 0.0002(12) -0.0031(11)
As3B 0.0195(10) 0.0200(6) 0.0201(7) 0.0030(6) -0.0019(13) -0.0046(10)
Sb3B 0.0196(9) 0.0193(7) 0.0203(8) 0.0039(6) -0.0015(11) -0.0046(8)
Sb4B 0.0219(5) 0.0205(11) 0.0183(15) 0.0001(11) -0.0038(6) -0.0026(6)
As4B 0.0215(6) 0.0202(10) 0.0182(16) 0.0001(12) -0.0037(8) -0.0028(6)

loop_
_atom_type_symbol
_atom_type_description
_atom_type_scat_dispersion_real
_atom_type_scat_dispersion_imag
_atom_type_scat_source
C C 0.0033 0.0016 'International Tables Vol C Tables 4.2.6.8 and 6.1.1.4'
H H 0.0000 0.0000 'International Tables Vol C Tables 4.2.6.8 and 6.1.1.4'
As As 0.0499 2.0058 'International Tables Vol C Tables 4.2.6.8 and 6.1.1.4'
Cl Cl 0.1484 0.1585 'International Tables Vol C Tables 4.2.6.8 and 6.1.1.4'
Cu Cu 0.3201 1.2651 'International Tables Vol C Tables 4.2.6.8 and 6.1.1.4'
Mo Mo -1.6832 0.6857 'International Tables Vol C Tables 4.2.6.8 and 6.1.1.4'
O O 0.0106 0.0060 'International Tables Vol C Tables 4.2.6.8 and 6.1.1.4'
Sb Sb -0.5866 1.5461 'International Tables Vol C Tables 4.2.6.8 and 6.1.1.4'

loop_
_exptl_crystal_face_index_h
_exptl_crystal_face_index_k
_exptl_crystal_face_index_l
_exptl_crystal_face_perp_dist
-12 -18 -10 0.0482
8 19 11 0.0673
2 10 -21 0.0508
19 -1 -5 0.0494
13 -8 11 0.0453
1 -10 20 0.0498
-18 -2 11 0.0426
5 5 23 0.0558
-10 5 18 0.0452
15 3 17 0.0518
0 -5 -23 0.0505
5 -5 -22 0.0470
2 20 -5 0.0638
16 18 -7 0.0682
-8 -21 6 0.0590
-20 -10 6 0.0423
-11 10 -13 0.0464
0 15 -16 0.0485
-18 3 0 0.0350

loop_
_geom_angle_atom_site_label_1
_geom_angle_atom_site_label_2
_geom_angle_atom_site_label_3
_geom_angle
_geom_angle_site_symmetry_1
_geom_angle_site_symmetry_3
_geom_angle_publ_flag
Mo1 As1A Mo2 69.6(3) . . ?
Sb1A As1A Mo2 60.7(3) . . ?
Sb1A As1A Mo1 66.6(3) . . ?
Cu1 As1A Mo2 107.7(5) . . ?
Cu1 As1A Mo1 115.1(5) . . ?
Cu1 As1A Sb1A 59.0(3) . . ?
As1B As1A Mo2 59.3(4) . . ?
As1B As1A Mo1 64.7(4) . . ?
As1B As1A Sb1A 2.2(3) . . ?
As1B As1A Cu1 61.2(4) . . ?
As4A Mo8 Mo7 54.99(19) . . ?
As4A Mo8 As4B 57.4(7) . . ?
Sb4A Mo8 As4A 57.2(4) . . ?
Sb4A Mo8 Mo7 53.5(4) . . ?
Sb4A Mo8 As4B 0.7(9) . . ?
C53 Mo8 As4A 100.8(5) . . ?
C53 Mo8 Mo7 132.8(3) . . ?
C53 Mo8 Sb4A 150.7(4) . . ?
C53 Mo8 C54 35.0(5) . . ?
C53 Mo8 C55 58.2(4) . . ?
C53 Mo8 C56 58.9(4) . . ?
C53 Mo8 Sb4B 98.9(4) . . ?
C53 Mo8 As4B 150.4(5) . . ?
C50 Mo8 As4A 127.6(6) . . ?
C50 Mo8 Mo7 87.4(3) . . ?
C50 Mo8 Sb4A 71.5(4) . . ?
C50 Mo8 C53 131.0(5) . . ?
C50 Mo8 C54 142.4(5) . . ?
C50 Mo8 C52 96.0(5) . . ?
C50 Mo8 C55 110.1(5) . . ?
C50 Mo8 C56 84.7(5) . . ?
C50 Mo8 Sb4B 129.0(4) . . ?
C50 Mo8 As4B 71.4(5) . . ?
C51 Mo8 As4A 90.3(5) . . ?
C51 Mo8 Mo7 128.4(3) . . ?
C51 Mo8 Sb4A 76.2(5) . . ?
C51 Mo8 C53 85.7(5) . . ?
C51 Mo8 C50 87.0(5) . . ?
C51 Mo8 C54 116.3(5) . . ?
C51 Mo8 C52 87.6(5) . . ?
C51 Mo8 C55 143.1(4) . . ?
C51 Mo8 C56 121.0(5) . . ?
C51 Mo8 Sb4B 87.7(4) . . ?
C51 Mo8 As4B 75.5(6) . . ?
C54 Mo8 As4A 83.7(6) . . ?
C54 Mo8 Mo7 98.2(4) . . ?
C54 Mo8 Sb4A 139.8(4) . . ?
C54 Mo8 Sb4B 83.4(4) . . ?
C54 Mo8 As4B 140.2(5) . . ?
C52 Mo8 As4A 136.2(6) . . ?
C52 Mo8 Mo7 144.1(3) . . ?
C52 Mo8 Sb4A 159.8(5) . . ?
C52 Mo8 C53 35.4(5) . . ?
C52 Mo8 C54 58.7(5) . . ?
C52 Mo8 C55 59.2(5) . . ?
C52 Mo8 C56 36.1(4) . . ?
C52 Mo8 Sb4B 134.3(4) . . ?
C52 Mo8 As4B 159.1(6) . . ?
C55 Mo8 As4A 102.7(6) . . ?
C55 Mo8 Mo7 86.0(3) . . ?
C55 Mo8 Sb4A 139.5(5) . . ?
C55 Mo8 C54 34.4(4) . . ?
C55 Mo8 Sb4B 103.9(4) . . ?
C55 Mo8 As4B 140.2(6) . . ?
C56 Mo8 As4A 137.9(6) . . ?
C56 Mo8 Mo7 109.4(3) . . ?
C56 Mo8 Sb4A 150.3(4) . . ?
C56 Mo8 C54 58.3(4) . . ?
C56 Mo8 C55 35.4(5) . . ?
C56 Mo8 Sb4B 138.8(4) . . ?
C56 Mo8 As4B 150.7(4) . . ?
Sb4B Mo8 As4A 3.1(2) . . ?
Sb4B Mo8 Mo7 58.06(9) . . ?
Sb4B Mo8 Sb4A 58.0(4) . . ?
Sb4B Mo8 As4B 58.3(3) . . ?
As4B Mo8 Mo7 54.2(5) . . ?
As2A Mo4 Mo3 54.6(3) . . ?
As2A Mo4 As2B 57.6(5) . . ?
Sb2A Mo4 As2A 56.8(4) . . ?
Sb2A Mo4 Mo3 53.9(4) . . ?
Sb2A Mo4 As2B 1.1(6) . . ?
C22 Mo4 As2A 90.0(4) . . ?
C22 Mo4 Mo3 127.9(4) . . ?
C22 Mo4 Sb2A 75.3(5) . . ?
C22 Mo4 C28 85.1(5) . . ?
C22 Mo4 C27 115.6(5) . . ?
C22 Mo4 C24 88.7(5) . . ?
C22 Mo4 C26 143.8(5) . . ?
C22 Mo4 C25 122.6(5) . . ?
C22 Mo4 Sb2B 86.8(4) . . ?
C22 Mo4 As2B 75.8(6) . . ?
C28 Mo4 As2A 102.3(5) . . ?
C28 Mo4 Mo3 134.2(4) . . ?
C28 Mo4 Sb2A 150.6(4) . . ?
C28 Mo4 C27 35.5(5) . . ?
C28 Mo4 C26 59.1(4) . . ?
C28 Mo4 C25 59.0(4) . . ?
C28 Mo4 Sb2B 99.8(4) . . ?
C28 Mo4 As2B 151.7(5) . . ?
C23 Mo4 As2A 127.1(5) . . ?
C23 Mo4 Mo3 87.1(3) . . ?
C23 Mo4 Sb2A 71.5(4) . . ?
C23 Mo4 C22 87.4(5) . . ?
C23 Mo4 C28 130.0(5) . . ?
C23 Mo4 C27 142.5(5) . . ?
C23 Mo4 C24 95.0(5) . . ?
C23 Mo4 C26 110.4(5) . . ?
C23 Mo4 C25 85.0(5) . . ?
C23 Mo4 Sb2B 129.0(4) . . ?
C23 Mo4 As2B 70.6(5) . . ?
C27 Mo4 As2A 84.3(5) . . ?
C27 Mo4 Mo3 99.1(4) . . ?
C27 Mo4 Sb2A 140.3(5) . . ?
C27 Mo4 C26 34.7(4) . . ?
C27 Mo4 Sb2B 83.6(4) . . ?
C27 Mo4 As2B 140.9(5) . . ?
C24 Mo4 As2A 137.8(5) . . ?
C24 Mo4 Mo3 143.4(3) . . ?
C24 Mo4 Sb2A 159.2(5) . . ?
C24 Mo4 C28 35.6(5) . . ?
C24 Mo4 C27 58.8(5) . . ?
C24 Mo4 C26 59.5(5) . . ?
C24 Mo4 C25 35.9(4) . . ?
C24 Mo4 Sb2B 135.4(4) . . ?
C24 Mo4 As2B 159.1(6) . . ?
C26 Mo4 As2A 102.1(5) . . ?
C26 Mo4 Mo3 85.5(3) . . ?
C26 Mo4 Sb2A 139.5(5) . . ?
C26 Mo4 Sb2B 103.4(4) . . ?
C26 Mo4 As2B 139.1(6) . . ?
C25 Mo4 As2A 137.2(4) . . ?
C25 Mo4 Mo3 108.5(3) . . ?
C25 Mo4 Sb2A 150.4(4) . . ?
C25 Mo4 C27 57.9(5) . . ?
C25 Mo4 C26 35.2(5) . . ?
C25 Mo4 Sb2B 138.2(4) . . ?
C25 Mo4 As2B 149.3(5) . . ?
Sb2B Mo4 As2A 3.9(4) . . ?
Sb2B Mo4 Mo3 58.42(13) . . ?
Sb2B Mo4 Sb2A 58.0(3) . . ?
Sb2B Mo4 As2B 58.9(4) . . ?
As2B Mo4 Mo3 53.6(5) . . ?
Mo3 As2A Mo4 69.2(3) . . ?
Mo3 As2A As2B 59.7(3) . . ?
Sb2A As2A Mo4 61.5(4) . . ?
Sb2A As2A Mo3 60.2(6) . . ?
Sb2A As2A As2B 1.7(9) . . ?
Cu2 As2A Mo4 106.2(4) . . ?
Cu2 As2A Mo3 108.4(6) . . ?
Cu2 As2A Sb2A 57.5(4) . . ?
Cu2 As2A As2B 56.9(5) . . ?
As2B As2A Mo4 63.1(5) . . ?
Sb3A Mo5 As3A 58.9(4) . . ?
Sb3A Mo5 Mo6 55.83(7) . . ?
As3A Mo5 Mo6 54.3(4) . . ?
C32 Mo5 Sb3A 138.6(4) . . ?
C32 Mo5 As3A 159.6(5) . . ?
C32 Mo5 Mo6 139.6(3) . . ?
C32 Mo5 C35 58.5(4) . . ?
C32 Mo5 C31 35.7(4) . . ?
C32 Mo5 C34 58.5(5) . . ?
C32 Mo5 As3B 138.4(5) . . ?
C32 Mo5 Sb3B 161.2(5) . . ?
C29 Mo5 Sb3A 127.6(3) . . ?
C29 Mo5 As3A 69.4(4) . . ?
C29 Mo5 Mo6 87.7(3) . . ?
C29 Mo5 C32 93.8(5) . . ?
C29 Mo5 C35 113.1(5) . . ?
C29 Mo5 C33 128.2(5) . . ?
C29 Mo5 C31 86.0(5) . . ?
C29 Mo5 C34 144.2(5) . . ?
C29 Mo5 As3B 127.1(5) . . ?
C29 Mo5 Sb3B 71.0(4) . . ?
C35 Mo5 Sb3A 100.1(3) . . ?
C35 Mo5 As3A 138.1(5) . . ?
C35 Mo5 Mo6 83.8(3) . . ?
C35 Mo5 As3B 104.1(4) . . ?
C35 Mo5 Sb3B 137.1(5) . . ?
C30 Mo5 Sb3A 88.8(4) . . ?
C30 Mo5 As3A 77.0(5) . . ?
C30 Mo5 Mo6 129.1(4) . . ?
C30 Mo5 C32 91.3(5) . . ?
C30 Mo5 C29 88.1(5) . . ?
C30 Mo5 C35 142.8(5) . . ?
C30 Mo5 C33 84.4(5) . . ?
C30 Mo5 C31 125.7(5) . . ?
C30 Mo5 C34 112.7(5) . . ?
C30 Mo5 As3B 83.7(4) . . ?
C30 Mo5 Sb3B 77.6(5) . . ?
C33 Mo5 Sb3A 103.4(4) . . ?
C33 Mo5 As3A 154.1(4) . . ?
C33 Mo5 Mo6 134.5(4) . . ?
C33 Mo5 C32 35.6(5) . . ?
C33 Mo5 C35 58.5(5) . . ?
C33 Mo5 C31 59.1(4) . . ?
C33 Mo5 C34 35.1(5) . . ?
C33 Mo5 As3B 102.8(5) . . ?
C33 Mo5 Sb3B 153.4(4) . . ?
C31 Mo5 Sb3A 134.9(3) . . ?
C31 Mo5 As3A 146.7(4) . . ?
C31 Mo5 Mo6 104.5(3) . . ?
C31 Mo5 C35 34.8(4) . . ?
C31 Mo5 C34 58.2(4) . . ?
C31 Mo5 As3B 138.9(4) . . ?
C31 Mo5 Sb3B 147.3(4) . . ?
C34 Mo5 Sb3A 83.5(4) . . ?
C34 Mo5 As3A 141.5(5) . . ?
C34 Mo5 Mo6 99.4(4) . . ?
C34 Mo5 C35 34.8(5) . . ?
C34 Mo5 As3B 85.5(5) . . ?
C34 Mo5 Sb3B 139.8(4) . . ?
As3B Mo5 Sb3A 5.1(2) . . ?
As3B Mo5 As3A 57.8(3) . . ?
As3B Mo5 Mo6 59.81(17) . . ?
As3B Mo5 Sb3B 56.2(5) . . ?
Sb3B Mo5 Sb3A 57.27(18) . . ?
Sb3B Mo5 As3A 1.7(7) . . ?
Sb3B Mo5 Mo6 53.3(4) . . ?
As1A Mo2 Mo1 52.9(2) . . ?
As1A Mo2 Sb1B 4.4(4) . . ?
Sb1A Mo2 As1A 56.4(3) . . ?
Sb1A Mo2 Mo1 58.77(13) . . ?
Sb1A Mo2 Sb1B 60.7(2) . . ?
C10 Mo2 As1A 150.7(5) . . ?
C10 Mo2 Mo1 107.1(3) . . ?
C10 Mo2 Sb1A 137.0(4) . . ?
C10 Mo2 C11 35.1(5) . . ?
C10 Mo2 C12 57.9(5) . . ?
C10 Mo2 Sb1B 148.6(4) . . ?
C10 Mo2 As1B 138.4(4) . . ?
C9 Mo2 As1A 74.5(5) . . ?
C9 Mo2 Mo1 86.2(4) . . ?
C9 Mo2 Sb1A 130.2(4) . . ?
C9 Mo2 C10 83.7(5) . . ?
C9 Mo2 C11 109.6(5) . . ?
C9 Mo2 C12 141.2(5) . . ?
C9 Mo2 C14 93.5(6) . . ?
C9 Mo2 C13 129.2(6) . . ?
C9 Mo2 Sb1B 70.4(4) . . ?
C9 Mo2 As1B 126.9(4) . . ?
C11 Mo2 As1A 138.1(4) . . ?
C11 Mo2 Mo1 85.4(3) . . ?
C11 Mo2 Sb1A 102.1(4) . . ?
C11 Mo2 C12 34.2(5) . . ?
C11 Mo2 Sb1B 140.4(3) . . ?
C11 Mo2 As1B 103.4(4) . . ?
C8 Mo2 As1A 76.7(5) . . ?
C8 Mo2 Mo1 128.8(4) . . ?
C8 Mo2 Sb1A 87.8(4) . . ?
C8 Mo2 C10 123.0(5) . . ?
C8 Mo2 C9 89.0(5) . . ?
C8 Mo2 C11 143.0(5) . . ?
C8 Mo2 C12 115.0(5) . . ?
C8 Mo2 C14 88.5(5) . . ?
C8 Mo2 C13 84.6(5) . . ?
C8 Mo2 Sb1B 75.4(4) . . ?
C8 Mo2 As1B 88.6(4) . . ?
C12 Mo2 As1A 138.1(4) . . ?
C12 Mo2 Mo1 99.3(3) . . ?
C12 Mo2 Sb1A 83.0(4) . . ?
C12 Mo2 Sb1B 142.5(3) . . ?
C12 Mo2 As1B 85.7(4) . . ?
C14 Mo2 As1A 160.9(5) . . ?
C14 Mo2 Mo1 142.7(4) . . ?
C14 Mo2 Sb1A 136.0(5) . . ?
C14 Mo2 C10 36.2(5) . . ?
C14 Mo2 C11 59.6(5) . . ?
C14 Mo2 C12 59.4(5) . . ?
C14 Mo2 C13 36.2(6) . . ?
C14 Mo2 Sb1B 157.1(4) . . ?
C14 Mo2 As1B 139.4(5) . . ?
C13 Mo2 As1A 149.8(5) . . ?
C13 Mo2 Mo1 134.7(4) . . ?
C13 Mo2 Sb1A 99.9(4) . . ?
C13 Mo2 C10 59.3(5) . . ?
C13 Mo2 C11 58.7(5) . . ?
C13 Mo2 C12 35.5(5) . . ?
C13 Mo2 Sb1B 152.1(4) . . ?
C13 Mo2 As1B 103.3(4) . . ?
Sb1B Mo2 Mo1 55.08(9) . . ?
As1B Mo2 As1A 53.4(4) . . ?
As1B Mo2 Mo1 56.04(16) . . ?
As1B Mo2 Sb1A 3.4(3) . . ?
As1B Mo2 Sb1B 57.74(19) . . ?
Mo5 Sb3A As3A 62.5(3) . . ?
Mo6 Sb3A Mo5 68.27(9) . . ?
Mo6 Sb3A As3A 59.1(3) . . ?
Cu3 Sb3A Mo5 105.91(19) . . ?
Cu3 Sb3A As3A 55.9(4) . . ?
Cu3 Sb3A Mo6 106.5(2) . . ?
Cu3 Sb3A Sb3B 57.15(17) . . ?
Sb3B Sb3A Mo5 61.16(18) . . ?
Sb3B Sb3A As3A 1.4(3) . . ?
Sb3B Sb3A Mo6 58.5(4) . . ?
Mo7 As4A Mo8 69.0(3) . . ?
Sb4A As4A Mo8 61.3(4) . . ?
Sb4A As4A Mo7 59.3(5) . . ?
Sb4A As4A As4B 2.3(4) . . ?
Cu4 As4A Mo8 107.2(5) . . ?
Cu4 As4A Mo7 107.5(7) . . ?
Cu4 As4A Sb4A 58.2(5) . . ?
Cu4 As4A As4B 56.1(6) . . ?
As4B As4A Mo8 63.5(5) . . ?
As4B As4A Mo7 60.4(4) . . ?
As4A Mo7 Mo8 56.0(3) . . ?
As4A Mo7 Sb4B 2.7(4) . . ?
As4A Mo7 As4B 59.5(4) . . ?
Sb4A Mo7 Mo8 56.4(3) . . ?
Sb4A Mo7 As4A 58.6(6) . . ?
Sb4A Mo7 Sb4B 57.3(2) . . ?
Sb4A Mo7 As4B 2.2(8) . . ?
C43 Mo7 Mo8 85.1(4) . . ?
C43 Mo7 As4A 71.9(6) . . ?
C43 Mo7 Sb4A 128.4(5) . . ?
C43 Mo7 C48 110.7(5) . . ?
C43 Mo7 C49 83.8(5) . . ?
C43 Mo7 C45 94.2(5) . . ?
C43 Mo7 C46 129.5(5) . . ?
C43 Mo7 C47 142.5(5) . . ?
C43 Mo7 Sb4B 72.6(5) . . ?
C43 Mo7 As4B 129.8(5) . . ?
C48 Mo7 Mo8 86.3(3) . . ?
C48 Mo7 As4A 142.2(4) . . ?
C48 Mo7 Sb4A 100.5(4) . . ?
C48 Mo7 Sb4B 139.6(3) . . ?
C48 Mo7 As4B 101.0(4) . . ?
C44 Mo7 Mo8 128.0(4) . . ?
C44 Mo7 As4A 73.2(5) . . ?
C44 Mo7 Sb4A 89.8(4) . . ?
C44 Mo7 C43 89.3(5) . . ?
C44 Mo7 C48 142.5(5) . . ?
C44 Mo7 C49 123.0(5) . . ?
C44 Mo7 C45 88.6(5) . . ?
C44 Mo7 C46 83.6(5) . . ?
C44 Mo7 C47 113.3(5) . . ?
C44 Mo7 Sb4B 75.7(4) . . ?
C44 Mo7 As4B 88.2(5) . . ?
C49 Mo7 Mo8 107.7(3) . . ?
C49 Mo7 As4A 151.1(6) . . ?
C49 Mo7 Sb4A 136.4(4) . . ?
C49 Mo7 C48 35.9(5) . . ?
C49 Mo7 C47 58.9(5) . . ?
C49 Mo7 Sb4B 150.2(4) . . ?
C49 Mo7 As4B 136.8(5) . . ?
C45 Mo7 Mo8 143.3(3) . . ?
C45 Mo7 As4A 156.8(4) . . ?
C45 Mo7 Sb4A 137.4(5) . . ?
C45 Mo7 C48 59.6(5) . . ?
C45 Mo7 C49 36.2(4) . . ?
C45 Mo7 C46 36.0(5) . . ?
C45 Mo7 C47 58.8(5) . . ?
C45 Mo7 Sb4B 159.3(4) . . ?
C45 Mo7 As4B 135.8(5) . . ?
C46 Mo7 Mo8 136.3(4) . . ?
C46 Mo7 As4A 148.8(6) . . ?
C46 Mo7 Sb4A 101.5(5) . . ?
C46 Mo7 C48 59.1(5) . . ?
C46 Mo7 C49 60.0(5) . . ?
C46 Mo7 C47 35.1(5) . . ?
C46 Mo7 Sb4B 149.8(4) . . ?
C46 Mo7 As4B 99.9(5) . . ?
C47 Mo7 Mo8 101.4(3) . . ?
C47 Mo7 As4A 141.6(5) . . ?
C47 Mo7 Sb4A 83.1(4) . . ?
C47 Mo7 C48 34.8(4) . . ?
C47 Mo7 Sb4B 139.9(4) . . ?
C47 Mo7 As4B 82.5(4) . . ?
Sb4B Mo7 Mo8 53.35(16) . . ?
As4B Mo7 Mo8 58.6(5) . . ?
As4B Mo7 Sb4B 58.2(5) . . ?
As2A Mo3 Mo4 56.3(2) . . ?
As2A Mo3 Sb2B 2.9(3) . . ?
Sb2A Mo3 Mo4 56.4(3) . . ?
Sb2A Mo3 As2A 58.4(5) . . ?
Sb2A Mo3 Sb2B 57.0(2) . . ?
Sb2A Mo3 As2B 2.5(7) . . ?
C18 Mo3 Mo4 105.9(3) . . ?
C18 Mo3 As2A 150.1(5) . . ?
C18 Mo3 Sb2A 135.8(4) . . ?
C18 Mo3 C19 35.1(4) . . ?
C18 Mo3 C20 58.6(5) . . ?
C18 Mo3 Sb2B 148.9(4) . . ?
C18 Mo3 As2B 135.2(5) . . ?
C19 Mo3 Mo4 86.2(3) . . ?
C19 Mo3 As2A 142.4(4) . . ?
C19 Mo3 Sb2A 100.8(4) . . ?
C19 Mo3 Sb2B 139.5(3) . . ?
C19 Mo3 As2B 100.2(5) . . ?
C15 Mo3 Mo4 129.3(4) . . ?
C15 Mo3 As2A 74.1(5) . . ?
C15 Mo3 Sb2A 90.5(5) . . ?
C15 Mo3 C18 123.5(5) . . ?
C15 Mo3 C19 141.5(5) . . ?
C15 Mo3 C21 82.6(5) . . ?
C15 Mo3 C20 111.8(5) . . ?
C15 Mo3 C16 89.3(5) . . ?
C15 Mo3 C17 88.2(5) . . ?
C15 Mo3 Sb2B 76.9(4) . . ?
C15 Mo3 As2B 89.5(6) . . ?
C21 Mo3 Mo4 137.9(3) . . ?
C21 Mo3 As2A 150.2(5) . . ?
C21 Mo3 Sb2A 104.4(4) . . ?
C21 Mo3 C18 59.4(5) . . ?
C21 Mo3 C19 59.0(4) . . ?
C21 Mo3 C20 35.5(5) . . ?
C21 Mo3 C17 36.4(5) . . ?
C21 Mo3 Sb2B 151.6(4) . . ?
C21 Mo3 As2B 102.0(5) . . ?
C20 Mo3 Mo4 102.4(3) . . ?
C20 Mo3 As2A 142.5(4) . . ?
C20 Mo3 Sb2A 84.2(4) . . ?
C20 Mo3 C19 35.1(4) . . ?
C20 Mo3 Sb2B 140.8(3) . . ?
C20 Mo3 As2B 82.5(5) . . ?
C16 Mo3 Mo4 85.7(4) . . ?
C16 Mo3 As2A 72.4(5) . . ?
C16 Mo3 Sb2A 128.7(5) . . ?
C16 Mo3 C18 83.2(5) . . ?
C16 Mo3 C19 110.6(5) . . ?
C16 Mo3 C21 126.4(5) . . ?
C16 Mo3 C20 141.8(5) . . ?
C16 Mo3 C17 90.8(5) . . ?
C16 Mo3 Sb2B 73.1(4) . . ?
C16 Mo3 As2B 130.9(6) . . ?
C17 Mo3 Mo4 142.2(3) . . ?
C17 Mo3 As2A 155.4(4) . . ?
C17 Mo3 Sb2A 140.5(5) . . ?
C17 Mo3 C18 36.4(4) . . ?
C17 Mo3 C19 60.0(4) . . ?
C17 Mo3 C20 60.0(5) . . ?
C17 Mo3 Sb2B 158.0(4) . . ?
C17 Mo3 As2B 138.2(6) . . ?
Sb2B Mo3 Mo4 53.37(12) . . ?
As2B Mo3 Mo4 58.6(5) . . ?
As2B Mo3 As2A 60.2(3) . . ?
As2B Mo3 Sb2B 58.9(5) . . ?
As1A Mo1 Mo2 57.5(3) . . ?
As1A Mo1 Sb1A 56.3(2) . . ?
As1A Mo1 Sb1B 4.0(4) . . ?
As1A Mo1 As1B 54.0(5) . . ?
Sb1A Mo1 Mo2 54.27(19) . . ?
C2 Mo1 As1A 126.4(5) . . ?
C2 Mo1 Mo2 86.9(3) . . ?
C2 Mo1 Sb1A 70.7(4) . . ?
C2 Mo1 C1 88.5(4) . . ?
C2 Mo1 C7 143.5(5) . . ?
C2 Mo1 C3 129.7(5) . . ?
C2 Mo1 C4 93.7(5) . . ?
C2 Mo1 C5 84.7(5) . . ?
C2 Mo1 C6 111.8(5) . . ?
C2 Mo1 Sb1B 129.4(4) . . ?
C2 Mo1 As1B 72.8(4) . . ?
C1 Mo1 As1A 85.9(4) . . ?
C1 Mo1 Mo2 128.4(3) . . ?
C1 Mo1 Sb1A 75.9(4) . . ?
C1 Mo1 C7 113.5(5) . . ?
C1 Mo1 C3 84.3(5) . . ?
C1 Mo1 C4 89.8(5) . . ?
C1 Mo1 C5 124.1(5) . . ?
C1 Mo1 C6 142.8(5) . . ?
C1 Mo1 Sb1B 88.7(4) . . ?
C1 Mo1 As1B 77.0(4) . . ?
C7 Mo1 As1A 85.7(5) . . ?
C7 Mo1 Mo2 99.6(3) . . ?
C7 Mo1 Sb1A 140.9(4) . . ?
C7 Mo1 C6 34.7(4) . . ?
C7 Mo1 Sb1B 82.0(3) . . ?
C7 Mo1 As1B 138.4(4) . . ?
C3 Mo1 As1A 102.7(5) . . ?
C3 Mo1 Mo2 134.5(4) . . ?
C3 Mo1 Sb1A 151.5(4) . . ?
C3 Mo1 C7 35.0(5) . . ?
C3 Mo1 C5 60.0(5) . . ?
C3 Mo1 C6 58.7(5) . . ?
C3 Mo1 Sb1B 100.3(4) . . ?
C3 Mo1 As1B 150.6(4) . . ?
C4 Mo1 As1A 139.4(5) . . ?
C4 Mo1 Mo2 141.8(3) . . ?
C4 Mo1 Sb1A 158.7(4) . . ?
C4 Mo1 C7 59.4(5) . . ?
C4 Mo1 C3 36.7(5) . . ?
C4 Mo1 C5 35.9(4) . . ?
C4 Mo1 C6 59.2(4) . . ?
C4 Mo1 Sb1B 136.8(3) . . ?
C4 Mo1 As1B 161.2(4) . . ?
C5 Mo1 As1A 139.6(5) . . ?
C5 Mo1 Mo2 106.5(3) . . ?
C5 Mo1 Sb1A 148.4(4) . . ?
C5 Mo1 C7 59.0(5) . . ?
C5 Mo1 C6 35.6(5) . . ?
C5 Mo1 Sb1B 135.6(4) . . ?
C5 Mo1 As1B 149.2(4) . . ?
C6 Mo1 As1A 104.0(5) . . ?
C6 Mo1 Mo2 85.1(3) . . ?
C6 Mo1 Sb1A 139.4(4) . . ?
C6 Mo1 Sb1B 100.1(4) . . ?
C6 Mo1 As1B 137.6(4) . . ?
Sb1B Mo1 Mo2 57.08(13) . . ?
Sb1B Mo1 Sb1A 59.7(3) . . ?
As1B Mo1 Mo2 52.6(2) . . ?
As1B Mo1 Sb1A 2.5(4) . . ?
As1B Mo1 Sb1B 57.33(16) . . ?
As4A Sb4A Mo8 61.5(6) . . ?
As4A Sb4A Mo7 62.0(3) . . ?
Mo7 Sb4A Mo8 70.11(16) . . ?
Cu4 Sb4A Mo8 107.8(5) . . ?
Cu4 Sb4A As4A 58.8(5) . . ?
Cu4 Sb4A Mo7 110.2(5) . . ?
Cu4 Sb4A Sb4B 58.3(3) . . ?
Sb4B Sb4A Mo8 59.5(2) . . ?
Sb4B Sb4A As4A 3.6(3) . . ?
Sb4B Sb4A Mo7 64.7(4) . . ?
Sb3A As3A Mo5 58.6(2) . . ?
Mo6 As3A Mo5 67.1(3) . . ?
Mo6 As3A Sb3A 60.2(4) . . ?
Cu3 As3A Mo5 104.6(3) . . ?
Cu3 As3A Sb3A 58.2(2) . . ?
Cu3 As3A Mo6 109.4(6) . . ?
Cu3 As3A As3B 56.2(3) . . ?
As3B As3A Mo5 57.0(2) . . ?
As3B As3A Sb3A 5.13(16) . . ?
As3B As3A Mo6 64.7(4) . . ?
As2A Sb2A Mo4 61.7(4) . . ?
As2A Sb2A Mo3 61.4(4) . . ?
As2A Sb2A Sb2B 4.3(4) . . ?
Mo3 Sb2A Mo4 69.7(2) . . ?
Cu2 Sb2A Mo4 107.9(5) . . ?
Cu2 Sb2A As2A 59.5(4) . . ?
Cu2 Sb2A Mo3 111.0(5) . . ?
Cu2 Sb2A Sb2B 58.6(3) . . ?
Sb2B Sb2A Mo4 59.58(18) . . ?
Sb2B Sb2A Mo3 64.8(3) . . ?
As1A Sb1A Mo2 62.8(3) . . ?
As1A Sb1A Mo1 57.1(2) . . ?
As1A Sb1A Sb1B 2.1(4) . . ?
Mo2 Sb1A Mo1 66.96(16) . . ?
Mo2 Sb1A Sb1B 61.0(3) . . ?
Cu1 Sb1A As1A 57.1(4) . . ?
Cu1 Sb1A Mo2 107.9(4) . . ?
Cu1 Sb1A Mo1 105.6(3) . . ?
Cu1 Sb1A Sb1B 57.9(2) . . ?
Sb1B Sb1A Mo1 57.7(2) . . ?
Sb3A Mo6 Mo5 55.90(7) . . ?
Sb3A Mo6 As3B 4.6(3) . . ?
As3A Mo6 Mo5 58.6(3) . . ?
As3A Mo6 Sb3A 60.7(2) . . ?
As3A Mo6 As3B 56.8(4) . . ?
C37 Mo6 Mo5 129.8(5) . . ?
C37 Mo6 Sb3A 75.7(5) . . ?
C37 Mo6 As3A 88.2(5) . . ?
C37 Mo6 C36 89.4(6) . . ?
C37 Mo6 C39 111.8(6) . . ?
C37 Mo6 C42 89.3(6) . . ?
C37 Mo6 C38 82.8(6) . . ?
C37 Mo6 C40 141.9(6) . . ?
C37 Mo6 C41 124.2(6) . . ?
C37 Mo6 As3B 78.4(5) . . ?
C37 Mo6 Sb3B 88.9(5) . . ?
C36 Mo6 Mo5 86.4(4) . . ?
C36 Mo6 Sb3A 70.4(6) . . ?
C36 Mo6 As3A 130.0(6) . . ?
C36 Mo6 C39 142.1(7) . . ?
C36 Mo6 C42 92.0(7) . . ?
C36 Mo6 C38 126.9(6) . . ?
C36 Mo6 C40 111.0(6) . . ?
C36 Mo6 C41 83.7(7) . . ?
C36 Mo6 As3B 73.8(6) . . ?
C36 Mo6 Sb3B 127.6(5) . . ?
C39 Mo6 Mo5 101.3(4) . . ?
C39 Mo6 Sb3A 143.6(4) . . ?
C39 Mo6 As3A 83.5(4) . . ?
C39 Mo6 C40 35.1(5) . . ?
C39 Mo6 As3B 139.2(5) . . ?
C39 Mo6 Sb3B 85.4(4) . . ?
C42 Mo6 Mo5 140.8(4) . . ?
C42 Mo6 Sb3A 156.6(5) . . ?
C42 Mo6 As3A 137.9(5) . . ?
C42 Mo6 C39 58.8(6) . . ?
C42 Mo6 C38 35.9(5) . . ?
C42 Mo6 C40 59.3(5) . . ?
C42 Mo6 C41 36.2(5) . . ?
C42 Mo6 As3B 161.1(5) . . ?
C42 Mo6 Sb3B 140.4(4) . . ?
C38 Mo6 Mo5 136.5(4) . . ?
C38 Mo6 Sb3A 152.5(4) . . ?
C38 Mo6 As3A 102.2(4) . . ?
C38 Mo6 C39 35.2(6) . . ?
C38 Mo6 C40 59.2(5) . . ?
C38 Mo6 C41 59.7(5) . . ?
C38 Mo6 As3B 151.9(4) . . ?
C38 Mo6 Sb3B 104.7(4) . . ?
C40 Mo6 Mo5 84.7(3) . . ?
C40 Mo6 Sb3A 140.6(3) . . ?
C40 Mo6 As3A 100.9(4) . . ?
C40 Mo6 As3B 137.0(3) . . ?
C40 Mo6 Sb3B 101.8(4) . . ?
C41 Mo6 Mo5 104.9(3) . . ?
C41 Mo6 Sb3A 147.7(4) . . ?
C41 Mo6 As3A 136.0(5) . . ?
C41 Mo6 C39 58.5(6) . . ?
C41 Mo6 C40 35.2(5) . . ?
C41 Mo6 As3B 148.2(5) . . ?
C41 Mo6 Sb3B 136.9(5) . . ?
As3B Mo6 Mo5 52.45(16) . . ?
Sb3B Mo6 Mo5 56.6(2) . . ?
Sb3B Mo6 Sb3A 58.5(2) . . ?
Sb3B Mo6 As3A 2.5(4) . . ?
Sb3B Mo6 As3B 54.6(3) . . ?
Sb3A Cu3 Cu4 147.56(13) . . ?
As3A Cu3 Sb3A 65.9(4) . . ?
As3A Cu3 Cu4 146.4(3) . . ?
Cl3 Cu3 Sb3A 108.39(14) . . ?
Cl3 Cu3 As3A 144.9(5) . . ?
Cl3 Cu3 Cu4 49.79(9) . . ?
Cl3 Cu3 As3B 105.8(3) . . ?
Cl3 Cu3 Sb3B 144.0(4) . . ?
Cl4 Cu3 Sb3A 140.53(16) . . ?
Cl4 Cu3 As3A 105.3(2) . . ?
Cl4 Cu3 Cu4 49.57(10) . . ?
Cl4 Cu3 Cl3 99.36(13) . . ?
Cl4 Cu3 As3B 145.5(2) . . ?
Cl4 Cu3 Sb3B 108.20(18) . . ?
As3B Cu3 Sb3A 5.2(2) . . ?
As3B Cu3 As3A 65.3(3) . . ?
As3B Cu3 Cu4 148.4(3) . . ?
As3B Cu3 Sb3B 61.9(4) . . ?
Sb3B Cu3 Sb3A 62.6(2) . . ?
Sb3B Cu3 As3A 3.3(5) . . ?
Sb3B Cu3 Cu4 149.7(2) . . ?
As1A Cu1 Sb1A 63.9(3) . . ?
As1A Cu1 Cu2 151.6(3) . . ?
As1A Cu1 Sb1B 3.8(4) . . ?
As1A Cu1 As1B 59.1(4) . . ?
Sb1A Cu1 Cu2 144.53(19) . . ?
Sb1A Cu1 Sb1B 67.1(2) . . ?
Cl2 Cu1 As1A 141.4(3) . . ?
Cl2 Cu1 Sb1A 103.72(17) . . ?
Cl2 Cu1 Cu2 50.06(9) . . ?
Cl2 Cu1 Sb1B 139.79(17) . . ?
Cl2 Cu1 As1B 107.6(2) . . ?
Cl1 Cu1 As1A 109.2(4) . . ?
Cl1 Cu1 Sb1A 145.6(2) . . ?
Cl1 Cu1 Cu2 50.23(9) . . ?
Cl1 Cu1 Cl2 100.24(12) . . ?
Cl1 Cu1 Sb1B 107.91(17) . . ?
Cl1 Cu1 As1B 144.7(2) . . ?
Sb1B Cu1 Cu2 148.23(14) . . ?
As1B Cu1 Sb1A 4.8(4) . . ?
As1B Cu1 Cu2 149.3(2) . . ?
As1B Cu1 Sb1B 62.3(2) . . ?
As4A Cu4 Cu3 148.2(3) . . ?
Sb4A Cu4 As4A 63.0(3) . . ?
Sb4A Cu4 Cu3 148.6(2) . . ?
Cl3 Cu4 As4A 134.4(3) . . ?
Cl3 Cu4 Sb4A 110.7(3) . . ?
Cl3 Cu4 Cu3 49.95(9) . . ?
Cl3 Cu4 Sb4B 138.20(17) . . ?
Cl3 Cu4 As4B 108.3(5) . . ?
Cl4 Cu4 As4A 112.9(3) . . ?
Cl4 Cu4 Sb4A 138.5(5) . . ?
Cl4 Cu4 Cu3 49.97(9) . . ?
Cl4 Cu4 Cl3 99.93(13) . . ?
Cl4 Cu4 Sb4B 110.01(17) . . ?
Cl4 Cu4 As4B 139.2(7) . . ?
Sb4B Cu4 As4A 3.8(4) . . ?
Sb4B Cu4 Sb4A 63.3(2) . . ?
Sb4B Cu4 Cu3 148.07(17) . . ?
As4B Cu4 As4A 65.6(4) . . ?
As4B Cu4 Sb4A 2.8(5) . . ?
As4B Cu4 Cu3 146.0(3) . . ?
As4B Cu4 Sb4B 65.9(3) . . ?
As2A Cu2 Cu1 149.9(3) . . ?
Sb2A Cu2 As2A 63.0(4) . . ?
Sb2A Cu2 Cu1 146.9(2) . . ?
Sb2A Cu2 Sb2B 63.8(2) . . ?
Sb2A Cu2 As2B 2.7(7) . . ?
Cl2 Cu2 As2A 113.4(4) . . ?
Cl2 Cu2 Sb2A 138.3(5) . . ?
Cl2 Cu2 Cu1 50.69(9) . . ?
Cl2 Cu2 Cl1 100.87(12) . . ?
Cl2 Cu2 Sb2B 109.7(2) . . ?
Cl2 Cu2 As2B 139.8(6) . . ?
Cl1 Cu2 As2A 133.2(3) . . ?
Cl1 Cu2 Sb2A 109.9(3) . . ?
Cl1 Cu2 Cu1 50.23(9) . . ?
Cl1 Cu2 Sb2B 137.56(19) . . ?
Cl1 Cu2 As2B 107.3(5) . . ?
Sb2B Cu2 As2A 4.5(4) . . ?
Sb2B Cu2 Cu1 149.28(19) . . ?
As2B Cu2 As2A 65.0(4) . . ?
As2B Cu2 Cu1 144.8(3) . . ?
As2B Cu2 Sb2B 65.9(3) . . ?
Cu4 Cl3 Cu3 80.25(11) . . ?
Cu2 Cl2 Cu1 79.25(11) . . ?
Cu2 Cl1 Cu1 79.54(12) . . ?
Cu4 Cl4 Cu3 80.46(12) . . ?
Mo3 C18 H18 121.8 . . ?
C19 C18 Mo3 73.6(7) . . ?
C19 C18 H18 125.4 . . ?
C19 C18 C17 109.1(12) . . ?
C17 C18 Mo3 70.8(6) . . ?
C17 C18 H18 125.4 . . ?
Mo2 C10 H10 122.2 . . ?
C11 C10 Mo2 73.2(7) . . ?
C11 C10 H10 125.9 . . ?
C11 C10 C14 108.3(12) . . ?
C14 C10 Mo2 70.5(7) . . ?
C14 C10 H10 125.9 . . ?
Mo8 C53 H53 120.0 . . ?
C54 C53 Mo8 74.4(7) . . ?
C54 C53 H53 125.6 . . ?
C52 C53 Mo8 71.8(7) . . ?
C52 C53 H53 125.6 . . ?
C52 C53 C54 108.9(11) . . ?
O2 C2 Mo1 176.1(11) . . ?
Mo5 C32 H32 120.1 . . ?
C33 C32 Mo5 72.1(7) . . ?
C33 C32 H32 126.0 . . ?
C33 C32 C31 108.0(12) . . ?
C31 C32 Mo5 73.6(6) . . ?
C31 C32 H32 126.0 . . ?
O13 C43 Mo7 173.9(13) . . ?
O15 C50 Mo8 174.3(11) . . ?
Mo3 C19 H19 122.2 . . ?
C18 C19 Mo3 71.3(7) . . ?
C18 C19 H19 125.9 . . ?
C18 C19 C20 108.2(11) . . ?
C20 C19 Mo3 72.3(7) . . ?
C20 C19 H19 125.9 . . ?
O16 C51 Mo8 175.9(10) . . ?
O5 C15 Mo3 175.7(12) . . ?
O7 C22 Mo4 173.1(12) . . ?
O1 C1 Mo1 176.1(11) . . ?
O9 C29 Mo5 175.0(10) . . ?
Mo5 C35 H35 123.2 . . ?
C31 C35 Mo5 70.8(6) . . ?
C31 C35 H35 126.2 . . ?
C31 C35 C34 107.6(11) . . ?
C34 C35 Mo5 71.5(7) . . ?
C34 C35 H35 126.2 . . ?
O12 C37 Mo6 174.0(15) . . ?
Mo7 C48 H48 123.3 . . ?
C49 C48 Mo7 70.4(7) . . ?
C49 C48 H48 126.6 . . ?
C47 C48 Mo7 71.4(7) . . ?
C47 C48 H48 126.6 . . ?
C47 C48 C49 106.9(11) . . ?
Mo8 C54 H54 122.4 . . ?
C53 C54 Mo8 70.6(7) . . ?
C53 C54 H54 125.8 . . ?
C55 C54 Mo8 72.8(7) . . ?
C55 C54 C53 108.4(12) . . ?
C55 C54 H54 125.8 . . ?
Mo4 C28 H28 119.7 . . ?
C27 C28 Mo4 74.3(7) . . ?
C27 C28 H28 126.0 . . ?
C24 C28 Mo4 71.8(7) . . ?
C24 C28 H28 126.0 . . ?
C24 C28 C27 107.9(11) . . ?
O11 C36 Mo6 175.0(18) . . ?
O4 C9 Mo2 174.2(13) . . ?
O10 C30 Mo5 174.4(12) . . ?
Mo1 C7 H7 122.2 . . ?
C3 C7 Mo1 70.9(7) . . ?
C3 C7 H7 125.4 . . ?
C3 C7 C6 109.3(12) . . ?
C6 C7 Mo1 73.2(7) . . ?
C6 C7 H7 125.4 . . ?
Mo1 C3 H3 120.7 . . ?
C7 C3 Mo1 74.1(7) . . ?
C7 C3 H3 126.4 . . ?
C7 C3 C4 107.3(11) . . ?
C4 C3 Mo1 70.6(6) . . ?
C4 C3 H3 126.4 . . ?
Mo6 C39 H39 120.9 . . ?
C38 C39 Mo6 71.4(9) . . ?
C38 C39 H39 124.9 . . ?
C38 C39 C40 110.3(15) . . ?
C40 C39 Mo6 74.4(9) . . ?
C40 C39 H39 124.9 . . ?
Mo8 C52 H52 119.5 . . ?
C53 C52 Mo8 72.8(7) . . ?
C53 C52 H52 126.3 . . ?
C53 C52 C56 107.3(12) . . ?
C56 C52 Mo8 73.3(7) . . ?
C56 C52 H52 126.3 . . ?
Mo2 C11 H11 120.5 . . ?
C10 C11 Mo2 71.8(7) . . ?
C10 C11 H11 125.5 . . ?
C12 C11 Mo2 73.9(7) . . ?
C12 C11 C10 109.0(12) . . ?
C12 C11 H11 125.5 . . ?
O14 C44 Mo7 175.9(11) . . ?
Mo6 C42 H42 120.0 . . ?
C38 C42 Mo6 72.6(8) . . ?
C38 C42 H42 126.0 . . ?
C38 C42 C41 108.0(14) . . ?
C41 C42 Mo6 73.2(8) . . ?
C41 C42 H42 126.0 . . ?
O8 C23 Mo4 173.5(11) . . ?
Mo5 C33 H33 118.9 . . ?
C32 C33 Mo5 72.4(6) . . ?
C32 C33 H33 125.9 . . ?
C32 C33 C34 108.3(11) . . ?
C34 C33 Mo5 74.7(7) . . ?
C34 C33 H33 125.9 . . ?
Mo8 C55 H55 121.7 . . ?
C54 C55 Mo8 72.8(7) . . ?
C54 C55 H55 125.9 . . ?
C54 C55 C56 108.3(11) . . ?
C56 C55 Mo8 71.3(7) . . ?
C56 C55 H55 125.9 . . ?
Mo4 C27 H27 122.8 . . ?
C28 C27 Mo4 70.3(7) . . ?
C28 C27 H27 125.4 . . ?
C26 C27 Mo4 73.1(7) . . ?
C26 C27 C28 109.1(12) . . ?
C26 C27 H27 125.4 . . ?
O3 C8 Mo2 175.0(12) . . ?
Mo7 C49 H49 121.4 . . ?
C48 C49 Mo7 73.6(7) . . ?
C48 C49 H49 126.7 . . ?
C45 C49 Mo7 70.1(7) . . ?
C45 C49 C48 106.6(11) . . ?
C45 C49 H49 126.7 . . ?
Mo3 C21 H21 120.0 . . ?
C20 C21 Mo3 74.4(7) . . ?
C20 C21 H21 125.3 . . ?
C20 C21 C17 109.4(11) . . ?
C17 C21 Mo3 71.9(7) . . ?
C17 C21 H21 125.3 . . ?
Mo4 C24 H24 119.2 . . ?
C28 C24 Mo4 72.6(7) . . ?
C28 C24 H24 126.2 . . ?
C28 C24 C25 107.6(12) . . ?
C25 C24 Mo4 73.8(7) . . ?
C25 C24 H24 126.2 . . ?
Mo3 C20 H20 122.8 . . ?
C19 C20 Mo3 72.7(7) . . ?
C19 C20 H20 126.1 . . ?
C21 C20 Mo3 70.1(7) . . ?
C21 C20 C19 107.8(11) . . ?
C21 C20 H20 126.1 . . ?
Mo2 C12 H12 124.2 . . ?
C11 C12 Mo2 71.9(7) . . ?
C11 C12 H12 125.9 . . ?
C11 C12 C13 108.1(12) . . ?
C13 C12 Mo2 69.5(7) . . ?
C13 C12 H12 125.9 . . ?
Mo2 C14 H14 119.6 . . ?
C10 C14 Mo2 73.3(7) . . ?
C10 C14 H14 126.8 . . ?
C13 C14 Mo2 72.3(7) . . ?
C13 C14 C10 106.4(13) . . ?
C13 C14 H14 126.8 . . ?
Mo1 C4 H4 119.8 . . ?
C3 C4 Mo1 72.7(7) . . ?
C3 C4 H4 126.1 . . ?
C5 C4 Mo1 73.3(6) . . ?
C5 C4 C3 107.7(11) . . ?
C5 C4 H4 126.1 . . ?
O6 C16 Mo3 175.7(13) . . ?
Mo6 C38 H38 120.6 . . ?
C39 C38 Mo6 73.4(8) . . ?
C39 C38 C42 107.2(13) . . ?
C39 C38 H38 126.4 . . ?
C42 C38 Mo6 71.5(8) . . ?
C42 C38 H38 126.4 . . ?
Mo5 C31 H31 120.6 . . ?
C32 C31 Mo5 70.7(6) . . ?
C32 C31 H31 126.2 . . ?
C35 C31 Mo5 74.4(7) . . ?
C35 C31 C32 107.7(11) . . ?
C35 C31 H31 126.2 . . ?
Mo6 C40 H40 124.0 . . ?
C39 C40 Mo6 70.5(8) . . ?
C39 C40 H40 126.9 . . ?
C39 C40 C41 106.3(13) . . ?
C41 C40 Mo6 70.3(9) . . ?
C41 C40 H40 126.9 . . ?
Mo1 C5 H5 120.7 . . ?
C4 C5 Mo1 70.8(6) . . ?
C4 C5 H5 126.2 . . ?
C4 C5 C6 107.6(11) . . ?
C6 C5 Mo1 74.1(7) . . ?
C6 C5 H5 126.2 . . ?
Mo2 C13 H13 119.5 . . ?
C12 C13 Mo2 74.9(7) . . ?
C12 C13 H13 125.9 . . ?
C14 C13 Mo2 71.5(8) . . ?
C14 C13 C12 108.2(12) . . ?
C14 C13 H13 125.9 . . ?
Mo7 C45 H45 119.8 . . ?
C49 C45 Mo7 73.7(7) . . ?
C49 C45 H45 125.7 . . ?
C46 C45 Mo7 72.6(7) . . ?
C46 C45 C49 108.7(12) . . ?
C46 C45 H45 125.7 . . ?
Mo5 C34 H34 121.9 . . ?
C35 C34 Mo5 73.8(7) . . ?
C35 C34 H34 125.8 . . ?
C33 C34 Mo5 70.1(7) . . ?
C33 C34 C35 108.4(12) . . ?
C33 C34 H34 125.8 . . ?
Mo4 C26 H26 121.6 . . ?
C27 C26 Mo4 72.2(7) . . ?
C27 C26 H26 126.6 . . ?
C27 C26 C25 106.9(11) . . ?
C25 C26 Mo4 71.4(6) . . ?
C25 C26 H26 126.6 . . ?
Mo8 C56 H56 121.3 . . ?
C52 C56 Mo8 70.7(7) . . ?
C52 C56 H56 126.4 . . ?
C55 C56 Mo8 73.4(7) . . ?
C55 C56 C52 107.2(11) . . ?
C55 C56 H56 126.4 . . ?
Mo3 C17 H17 120.2 . . ?
C18 C17 Mo3 72.9(7) . . ?
C18 C17 H17 127.3 . . ?
C21 C17 Mo3 71.6(7) . . ?
C21 C17 C18 105.5(12) . . ?
C21 C17 H17 127.3 . . ?
Mo6 C41 H41 120.7 . . ?
C42 C41 Mo6 70.6(8) . . ?
C42 C41 H41 125.9 . . ?
C40 C41 Mo6 74.6(8) . . ?
C40 C41 C42 108.3(13) . . ?
C40 C41 H41 125.9 . . ?
Mo1 C6 H6 123.2 . . ?
C7 C6 Mo1 72.1(6) . . ?
C7 C6 C5 108.1(11) . . ?
C7 C6 H6 125.9 . . ?
C5 C6 Mo1 70.3(7) . . ?
C5 C6 H6 125.9 . . ?
Mo7 C46 H46 120.0 . . ?
C45 C46 Mo7 71.4(7) . . ?
C45 C46 H46 126.2 . . ?
C47 C46 Mo7 74.2(7) . . ?
C47 C46 C45 107.6(11) . . ?
C47 C46 H46 126.2 . . ?
Mo7 C47 H47 122.1 . . ?
C48 C47 Mo7 73.8(7) . . ?
C48 C47 H47 124.9 . . ?
C46 C47 Mo7 70.7(7) . . ?
C46 C47 C48 110.1(11) . . ?
C46 C47 H47 124.9 . . ?
Mo4 C25 H25 122.2 . . ?
C24 C25 Mo4 70.2(6) . . ?
C24 C25 H25 125.8 . . ?
C26 C25 Mo4 73.4(7) . . ?
C26 C25 C24 108.4(11) . . ?
C26 C25 H25 125.8 . . ?
Mo1 Sb1B Mo2 67.84(12) . . ?
Mo1 Sb1B Sb1A 62.56(19) . . ?
Sb1A Sb1B Mo2 58.3(2) . . ?
Cu1 Sb1B Mo2 103.4(2) . . ?
Cu1 Sb1B Mo1 107.30(16) . . ?
Cu1 Sb1B Sb1A 55.0(2) . . ?
Cu1 Sb1B As1B 57.00(19) . . ?
As1B Sb1B Mo2 57.1(2) . . ?
As1B Sb1B Mo1 60.76(15) . . ?
As1B Sb1B Sb1A 2.0(3) . . ?
As1A As1B Mo2 67.2(5) . . ?
As1A As1B Mo1 61.4(4) . . ?
As1A As1B Cu1 59.7(4) . . ?
As1A As1B Sb1B 2.3(4) . . ?
Mo2 As1B Mo1 71.3(2) . . ?
Mo2 As1B Sb1B 65.1(2) . . ?
Cu1 As1B Mo2 112.7(4) . . ?
Cu1 As1B Mo1 111.2(3) . . ?
Cu1 As1B Sb1B 60.7(3) . . ?
Sb1B As1B Mo1 61.91(15) . . ?
Mo4 Sb2B Mo3 68.21(14) . . ?
Mo4 Sb2B As2B 63.8(4) . . ?
Sb2A Sb2B Mo4 62.4(3) . . ?
Sb2A Sb2B Mo3 58.2(3) . . ?
Sb2A Sb2B As2B 1.6(9) . . ?
Cu2 Sb2B Mo4 109.4(3) . . ?
Cu2 Sb2B Mo3 104.9(3) . . ?
Cu2 Sb2B Sb2A 57.6(3) . . ?
Cu2 Sb2B As2B 56.9(3) . . ?
As2B Sb2B Mo3 57.8(6) . . ?
As2A As2B Mo4 59.3(3) . . ?
As2A As2B Sb2B 4.2(3) . . ?
Mo3 As2B Mo4 67.8(3) . . ?
Mo3 As2B As2A 60.1(3) . . ?
Mo3 As2B Sb2B 63.3(4) . . ?
Cu2 As2B Mo4 104.2(6) . . ?
Cu2 As2B As2A 58.1(4) . . ?
Cu2 As2B Mo3 109.7(7) . . ?
Cu2 As2B Sb2B 57.1(4) . . ?
Sb2B As2B Mo4 57.3(4) . . ?
Mo5 As3B As3A 65.2(2) . . ?
Mo5 As3B Mo6 67.74(18) . . ?
As3A As3B Mo6 58.5(6) . . ?
Cu3 As3B Mo5 113.3(5) . . ?
Cu3 As3B As3A 58.5(3) . . ?
Cu3 As3B Mo6 106.1(5) . . ?
Cu3 As3B Sb3B 60.0(5) . . ?
Sb3B As3B Mo5 63.8(4) . . ?
Sb3B As3B As3A 1.5(4) . . ?
Sb3B As3B Mo6 57.6(3) . . ?
Sb3A Sb3B Mo5 61.57(15) . . ?
Mo6 Sb3B Mo5 70.1(3) . . ?
Mo6 Sb3B Sb3A 63.0(3) . . ?
Cu3 Sb3B Mo5 108.6(3) . . ?
Cu3 Sb3B Sb3A 60.2(2) . . ?
Cu3 Sb3B Mo6 112.8(5) . . ?
Cu3 Sb3B As3B 58.1(3) . . ?
As3B Sb3B Mo5 60.0(3) . . ?
As3B Sb3B Sb3A 5.39(17) . . ?
As3B Sb3B Mo6 67.8(5) . . ?
Mo8 Sb4B Mo7 68.59(16) . . ?
Mo8 Sb4B As4B 64.5(4) . . ?
Sb4A Sb4B Mo8 62.4(3) . . ?
Sb4A Sb4B Mo7 58.0(3) . . ?
Sb4A Sb4B As4B 2.3(4) . . ?
Cu4 Sb4B Mo8 110.3(3) . . ?
Cu4 Sb4B Mo7 104.9(4) . . ?
Cu4 Sb4B Sb4A 58.4(4) . . ?
Cu4 Sb4B As4B 56.3(3) . . ?
As4B Sb4B Mo7 59.1(6) . . ?
As4A As4B Mo8 59.1(4) . . ?
As4A As4B Mo7 60.1(5) . . ?
As4A As4B Sb4B 3.5(3) . . ?
Mo7 As4B Mo8 67.2(2) . . ?
Cu4 As4B Mo8 105.4(6) . . ?
Cu4 As4B As4A 58.3(5) . . ?
Cu4 As4B Mo7 109.1(7) . . ?
Cu4 As4B Sb4B 57.8(4) . . ?
Sb4B As4B Mo8 57.2(4) . . ?
Sb4B As4B Mo7 62.7(3) . . ?

loop_
_geom_bond_atom_site_label_1
_geom_bond_atom_site_label_2
_geom_bond_distance
_geom_bond_site_symmetry_2
_geom_bond_publ_flag
As1A Mo2 2.784(14) . ?
As1A Mo1 2.632(12) . ?
As1A Sb1A 2.607(9) . ?
As1A Cu1 2.439(15) . ?
As1A As1B 2.42(2) . ?
Mo8 As4A 2.753(15) . ?
Mo8 Mo7 3.1021(12) . ?
Mo8 Sb4A 2.748(11) . ?
Mo8 C53 2.310(11) . ?
Mo8 C50 1.985(13) . ?
Mo8 C51 1.972(13) . ?
Mo8 C54 2.358(12) . ?
Mo8 C52 2.297(12) . ?
Mo8 C55 2.358(12) . ?
Mo8 C56 2.331(12) . ?
Mo8 Sb4B 2.673(8) . ?
Mo8 As4B 2.872(15) . ?
Mo4 As2A 2.760(11) . ?
Mo4 Mo3 3.1015(13) . ?
Mo4 Sb2A 2.754(10) . ?
Mo4 C22 1.994(12) . ?
Mo4 C28 2.305(12) . ?
Mo4 C23 1.986(11) . ?
Mo4 C27 2.358(12) . ?
Mo4 C24 2.295(12) . ?
Mo4 C26 2.369(12) . ?
Mo4 C25 2.342(10) . ?
Mo4 Sb2B 2.680(6) . ?
Mo4 As2B 2.860(16) . ?
As2A Mo3 2.705(12) . ?
As2A Sb2A 2.62(2) . ?
As2A Cu2 2.536(14) . ?
As2A As2B 2.708(17) . ?
Mo5 Sb3A 2.752(4) . ?
Mo5 As3A 2.862(8) . ?
Mo5 Mo6 3.0878(13) . ?
Mo5 C32 2.305(11) . ?
Mo5 C29 1.983(12) . ?
Mo5 C35 2.391(11) . ?
Mo5 C30 1.974(12) . ?
Mo5 C33 2.302(11) . ?
Mo5 C31 2.344(11) . ?
Mo5 C34 2.361(13) . ?
Mo5 As3B 2.645(8) . ?
Mo5 Sb3B 2.742(6) . ?
Mo2 Mo1 3.0948(13) . ?
Mo2 Sb1A 2.730(9) . ?
Mo2 C10 2.324(11) . ?
Mo2 C9 2.002(13) . ?
Mo2 C11 2.342(11) . ?
Mo2 C8 1.976(12) . ?
Mo2 C12 2.366(12) . ?
Mo2 C14 2.286(13) . ?
Mo2 C13 2.296(13) . ?
Mo2 Sb1B 2.805(6) . ?
Mo2 As1B 2.597(10) . ?
Sb3A As3A 2.764(18) . ?
Sb3A Mo6 2.750(4) . ?
Sb3A Cu3 2.573(6) . ?
Sb3A Sb3B 2.633(7) . ?
As4A Mo7 2.721(10) . ?
As4A Sb4A 2.63(2) . ?
As4A Cu4 2.53(2) . ?
As4A As4B 2.70(2) . ?
Mo7 Sb4A 2.651(16) . ?
Mo7 C43 1.999(13) . ?
Mo7 C48 2.381(11) . ?
Mo7 C44 1.982(12) . ?
Mo7 C49 2.338(12) . ?
Mo7 C45 2.290(12) . ?
Mo7 C46 2.305(11) . ?
Mo7 C47 2.349(13) . ?
Mo7 Sb4B 2.827(5) . ?
Mo7 As4B 2.73(2) . ?
Mo3 Sb2A 2.673(15) . ?
Mo3 C18 2.329(11) . ?
Mo3 C19 2.359(12) . ?
Mo3 C15 1.994(11) . ?
Mo3 C21 2.298(11) . ?
Mo3 C20 2.354(12) . ?
Mo3 C16 1.997(13) . ?
Mo3 C17 2.301(12) . ?
Mo3 Sb2B 2.846(6) . ?
Mo3 As2B 2.69(2) . ?
Mo1 Sb1A 2.876(5) . ?
Mo1 C2 1.982(13) . ?
Mo1 C1 1.987(11) . ?
Mo1 C7 2.369(11) . ?
Mo1 C3 2.328(12) . ?
Mo1 C4 2.300(11) . ?
Mo1 C5 2.333(11) . ?
Mo1 C6 2.383(12) . ?
Mo1 Sb1B 2.740(4) . ?
Mo1 As1B 2.710(7) . ?
Sb4A Cu4 2.509(9) . ?
Sb4A Sb4B 2.631(13) . ?
As3A Mo6 2.72(2) . ?
As3A Cu3 2.505(10) . ?
As3A As3B 2.668(12) . ?
Sb2A Cu2 2.483(12) . ?
Sb2A Sb2B 2.637(10) . ?
Sb1A Cu1 2.489(8) . ?
Sb1A Sb1B 2.798(14) . ?
Mo6 C37 1.990(14) . ?
Mo6 C36 2.002(15) . ?
Mo6 C39 2.333(14) . ?
Mo6 C42 2.293(14) . ?
Mo6 C38 2.308(13) . ?
Mo6 C40 2.383(15) . ?
Mo6 C41 2.327(14) . ?
Mo6 As3B 2.884(8) . ?
Mo6 Sb3B 2.631(17) . ?
Cu3 Cu4 2.969(2) . ?
Cu3 Cl3 2.306(3) . ?
Cu3 Cl4 2.305(4) . ?
Cu3 As3B 2.442(14) . ?
Cu3 Sb3B 2.491(8) . ?
Cu1 Cu2 2.943(2) . ?
Cu1 Cl2 2.318(4) . ?
Cu1 Cl1 2.300(4) . ?
Cu1 Sb1B 2.573(6) . ?
Cu1 As1B 2.475(9) . ?
Cu4 Cl3 2.300(3) . ?
Cu4 Cl4 2.291(4) . ?
Cu4 Sb4B 2.505(14) . ?
Cu4 As4B 2.464(13) . ?
Cu2 Cl2 2.297(3) . ?
Cu2 Cl1 2.300(4) . ?
Cu2 Sb2B 2.509(8) . ?
Cu2 As2B 2.504(17) . ?
O15 C50 1.146(16) . ?
C18 H18 0.9500 . ?
C18 C19 1.412(18) . ?
C18 C17 1.446(18) . ?
O1 C1 1.141(14) . ?
O8 C23 1.157(14) . ?
O14 C44 1.157(15) . ?
O10 C30 1.167(15) . ?
C10 H10 0.9500 . ?
C10 C11 1.41(2) . ?
C10 C14 1.433(19) . ?
O16 C51 1.161(15) . ?
C53 H53 0.9500 . ?
C53 C54 1.406(19) . ?
C53 C52 1.40(2) . ?
O7 C22 1.144(14) . ?
O2 C2 1.147(15) . ?
O12 C37 1.141(16) . ?
O9 C29 1.151(14) . ?
O11 C36 1.125(18) . ?
C32 H32 0.9500 . ?
C32 C33 1.407(19) . ?
C32 C31 1.426(16) . ?
C43 O13 1.150(15) . ?
C19 H19 0.9500 . ?
C19 C20 1.419(18) . ?
C15 O5 1.152(15) . ?
O3 C8 1.152(15) . ?
O4 C9 1.136(16) . ?
C35 H35 0.9500 . ?
C35 C31 1.418(18) . ?
C35 C34 1.42(2) . ?
C48 H48 0.9500 . ?
C48 C49 1.457(18) . ?
C48 C47 1.414(17) . ?
C54 H54 0.9500 . ?
C54 C55 1.393(18) . ?
C28 H28 0.9500 . ?
C28 C27 1.42(2) . ?
C28 C24 1.40(2) . ?
C7 H7 0.9500 . ?
C7 C3 1.41(2) . ?
C7 C6 1.417(18) . ?
C3 H3 0.9500 . ?
C3 C4 1.459(18) . ?
C39 H39 0.9500 . ?
C39 C38 1.40(2) . ?
C39 C40 1.42(2) . ?
C52 H52 0.9500 . ?
C52 C56 1.433(17) . ?
O6 C16 1.144(16) . ?
C11 H11 0.9500 . ?
C11 C12 1.385(19) . ?
C42 H42 0.9500 . ?
C42 C38 1.42(2) . ?
C42 C41 1.434(18) . ?
C33 H33 0.9500 . ?
C33 C34 1.41(2) . ?
C55 H55 0.9500 . ?
C55 C56 1.424(19) . ?
C27 H27 0.9500 . ?
C27 C26 1.409(17) . ?
C49 H49 0.9500 . ?
C49 C45 1.438(17) . ?
C21 H21 0.9500 . ?
C21 C20 1.417(19) . ?
C21 C17 1.437(19) . ?
C24 H24 0.9500 . ?
C24 C25 1.431(17) . ?
C20 H20 0.9500 . ?
C12 H12 0.9500 . ?
C12 C13 1.42(2) . ?
C14 H14 0.9500 . ?
C14 C13 1.42(2) . ?
C4 H4 0.9500 . ?
C4 C5 1.428(16) . ?
C38 H38 0.9500 . ?
C31 H31 0.9500 . ?
C40 H40 0.9500 . ?
C40 C41 1.42(2) . ?
C5 H5 0.9500 . ?
C5 C6 1.441(19) . ?
C13 H13 0.9500 . ?
C45 H45 0.9500 . ?
C45 C46 1.419(18) . ?
C34 H34 0.9500 . ?
C26 H26 0.9500 . ?
C26 C25 1.423(19) . ?
C56 H56 0.9500 . ?
C17 H17 0.9500 . ?
C41 H41 0.9500 . ?
C6 H6 0.9500 . ?
C46 H46 0.9500 . ?
C46 C47 1.404(19) . ?
C47 H47 0.9500 . ?
C25 H25 0.9500 . ?
Sb1B As1B 2.614(6) . ?
Sb2B As2B 2.73(2) . ?
As3B Sb3B 2.54(2) . ?
Sb4B As4B 2.705(17) . ?

loop_
_twin_individual_id
_twin_individual_mass_fraction_refined
_oxdiff_twin_reflns_isolated
_oxdiff_twin_reflns_overlapped
_twin_individual_twin_lattice_type
_twin_individual_twin_matrix_11
_twin_individual_twin_matrix_12
_twin_individual_twin_matrix_13
_twin_individual_twin_matrix_21
_twin_individual_twin_matrix_22
_twin_individual_twin_matrix_23
_twin_individual_twin_matrix_31
_twin_individual_twin_matrix_32
_twin_individual_twin_matrix_33
1 0.7764(11) 23664 20988 ref 1.0000 0.0000 0.0000 0.0000 1.0000 0.0000 0.0000 0.0000 1.0000
2 0.2236(11) 0 20988 nmt 0.0145 0.9880 -0.0230 1.0156 -0.0129 -0.0229 -0.0014 0.0010 -1.0006

loop_
_exptl_oxdiff_crystal_face_indexfrac_h
_exptl_oxdiff_crystal_face_indexfrac_k
_exptl_oxdiff_crystal_face_indexfrac_l
_exptl_oxdiff_crystal_face_x
_exptl_oxdiff_crystal_face_y
_exptl_oxdiff_crystal_face_z
-12.3614 -18.3452 -10.4964 0.2291 0.9599 0.1614
8.3243 18.9244 11.3777 -0.2325 -0.9709 0.0573
1.7472 9.9650 -21.1708 0.9725 -0.2327 -0.0080
19.0330 -0.7293 -5.2671 0.0885 -0.0235 -0.9958
13.2533 -7.7982 11.3662 -0.6392 0.1512 -0.7541
1.3924 -10.1137 20.3606 -0.9606 0.2295 -0.1566
-17.9864 -2.0229 11.0581 -0.3638 0.0798 0.9215
5.0415 4.9956 23.0223 -0.8736 -0.4666 -0.0016
-9.9728 4.9887 18.0589 -0.5893 -0.3344 0.7147
15.0349 3.0034 16.9832 -0.7198 -0.3779 -0.5790
-0.0397 -4.9922 -23.0364 0.8452 0.4387 -0.2474
4.9639 -4.9895 -22.0493 0.7769 0.4011 -0.4903
1.9869 20.0358 -4.9665 0.4697 -0.8246 0.2945
15.9888 18.0437 -7.0124 0.4415 -0.7971 -0.4575
-7.9870 -21.0422 5.9822 -0.4895 0.8915 -0.0107
-19.9940 -10.0333 6.0404 -0.2661 0.4843 0.8205
-11.0296 10.0168 -12.9611 0.7211 -0.2435 0.6804
-0.0322 15.0341 -15.9841 0.8485 -0.4912 0.2203
-18.0072 2.9923 0.0572 0.1446 -0.0289 0.9602
